data_4336048
loop_
_publ_author_name
'Sebastian M. Franke'
'Ba L. Tran'
'Frank W. Heinemann'
'Wolfgang Hieringer'
'Daniel J. Mindiola'
'Karsten Meyer'

_publ_section_title
;
 Uranium(III) Complexes with Bulky Aryloxide Ligands Featuring Metal-Arene
 Interactions and Their Reactivity Toward Nitrous Oxide
;
_journal_name_full 'Inorganic Chemistry'
_journal_page_first 10552
_journal_page_last 10558
_journal_paper_doi 10.1021/ic401532j
_journal_volume 52
_journal_year 2013
_chemical_formula_moiety '2(C103 H89 O5 U, 3.5(C6 H6), 0.5(C6 H14)'
_chemical_formula_sum 'C230 H206 O10 U2'
_chemical_formula_weight 3606.01
_chemical_name_systematic
; 
 ? 
;
_space_group_IT_number 2
_symmetry_cell_setting triclinic
_symmetry_space_group_name_Hall '-P 1'
_symmetry_space_group_name_H-M 'P -1'
_atom_sites_solution_hydrogens geom
_atom_sites_solution_primary direct
_atom_sites_solution_secondary difmap
_audit_creation_method SHELXL-97
_cell_angle_alpha 87.859(4)
_cell_angle_beta 76.249(4)
_cell_angle_gamma 87.606(5)
_cell_formula_units_Z 2
_cell_length_a 13.8778(12)
_cell_length_b 23.844(2)
_cell_length_c 27.602(3)
_cell_measurement_reflns_used 9985
_cell_measurement_temperature 100(2)
_cell_measurement_theta_max 18.97
_cell_measurement_theta_min 2.34
_cell_volume 8860.5(14)
_computing_cell_refinement 'Bruker SAINT'
_computing_data_collection 'Bruker APEX2'
_computing_data_reduction 'Bruker SAINT'
_computing_molecular_graphics 'SHELXTL 6.12 (Bruker AXS, 2002)'
_computing_publication_material 'SHELXTL 6.12 (Bruker AXS, 2002)'
_computing_structure_refinement 'SHELXTL 6.12 (Bruker AXS, 2002)'
_computing_structure_solution 'SHELXTL 6.12 (Bruker AXS, 2002)'
_diffrn_ambient_temperature 100(2)
_diffrn_detector_area_resol_mean 83.33
_diffrn_measured_fraction_theta_full 0.971
_diffrn_measured_fraction_theta_max 0.930
_diffrn_measurement_device_type 'Bruker Smart APEX II CCD area detector'
_diffrn_measurement_method 'phi and omega scans'
_diffrn_radiation_monochromator graphite
_diffrn_radiation_source 'fine-focus sealed tube'
_diffrn_radiation_type MoK\a
_diffrn_radiation_wavelength 0.71073
_diffrn_reflns_av_R_equivalents 0.1540
_diffrn_reflns_av_sigmaI/netI 0.1861
_diffrn_reflns_limit_h_max 17
_diffrn_reflns_limit_h_min -16
_diffrn_reflns_limit_k_max 29
_diffrn_reflns_limit_k_min -29
_diffrn_reflns_limit_l_max 34
_diffrn_reflns_limit_l_min 0
_diffrn_reflns_number 114978
_diffrn_reflns_theta_full 25.00
_diffrn_reflns_theta_max 26.37
_diffrn_reflns_theta_min 2.28
_exptl_absorpt_coefficient_mu 1.889
_exptl_absorpt_correction_T_max 0.746
_exptl_absorpt_correction_T_min 0.513
_exptl_absorpt_correction_type multi-scan
_exptl_absorpt_process_details 'SADABS, Bruker-AXS, 2002'
_exptl_crystal_colour orange
_exptl_crystal_density_diffrn 1.352
_exptl_crystal_description plate
_exptl_crystal_F_000 3700
_exptl_crystal_size_max 0.50
_exptl_crystal_size_mid 0.24
_exptl_crystal_size_min 0.20
_refine_diff_density_max 3.331
_refine_diff_density_min -3.624
_refine_diff_density_rms 0.199
_refine_ls_extinction_method none
_refine_ls_goodness_of_fit_ref 1.091
_refine_ls_hydrogen_treatment constr
_refine_ls_matrix_type fullcycle
_refine_ls_number_parameters 2193
_refine_ls_number_reflns 35135
_refine_ls_number_restraints 466
_refine_ls_restrained_S_all 1.088
_refine_ls_R_factor_all 0.1748
_refine_ls_R_factor_gt 0.0925
_refine_ls_shift/su_max 0.014
_refine_ls_shift/su_mean 0.002
_refine_ls_structure_factor_coef Fsqd
_refine_ls_weighting_details 'calc w=1/[\s^2^(Fo^2^)+(0.0190P)^2^+80.6494P] where P=(Fo^2^+2Fc^2^)/3'
_refine_ls_weighting_scheme calc
_refine_ls_wR_factor_gt 0.1557
_refine_ls_wR_factor_ref 0.1835
_reflns_number_gt 21868
_reflns_number_total 35135
_reflns_threshold_expression >2sigma(I)
_cod_data_source_file ic401532j_si_004.cif
_cod_data_source_block sf1212_twin5_2
_cod_original_cell_volume 8860.7(14)
_cod_original_sg_symbol_Hall -P1
_cod_database_code 4336048

loop_
_symmetry_equiv_pos_as_xyz
'x, y, z'
'-x, -y, -z'

loop_
_atom_site_label
_atom_site_type_symbol
_atom_site_fract_x
_atom_site_fract_y
_atom_site_fract_z
_atom_site_U_iso_or_equiv
_atom_site_adp_type
_atom_site_occupancy
_atom_site_symmetry_multiplicity
_atom_site_calc_flag
_atom_site_refinement_flags
_atom_site_disorder_assembly
_atom_site_disorder_group
U1 U 0.43257(4) 0.35161(2) 0.763546(19) 0.02744(15) Uani 1 1 d . . .
O1 O 0.5332(6) 0.3170(3) 0.7017(3) 0.026(2) Uani 1 1 d . . .
O2 O 0.5265(6) 0.4205(4) 0.7615(3) 0.025(2) Uani 1 1 d . . .
O3 O 0.3287(6) 0.3917(3) 0.7269(3) 0.029(2) Uani 1 1 d . . .
O4 O 0.3650(6) 0.3635(4) 0.8285(3) 0.041(2) Uani 1 1 d . . .
O5 O 0.3208(6) 0.2736(3) 0.7761(4) 0.043(3) Uani 1 1 d . . .
C1 C 0.6271(9) 0.3007(5) 0.6778(5) 0.025(3) Uani 1 1 d . . .
C2 C 0.6486(8) 0.2941(5) 0.6242(5) 0.021(3) Uani 1 1 d . . .
C3 C 0.7435(8) 0.2750(5) 0.6008(5) 0.023(3) Uani 1 1 d . . .
H3A H 0.7584 0.2709 0.5656 0.028 Uiso 1 1 calc R . .
C4 C 0.8169(9) 0.2618(5) 0.6250(5) 0.027(3) Uani 1 1 d . . .
C5 C 0.7929(9) 0.2700(5) 0.6770(5) 0.024(3) Uani 1 1 d . . .
H5A H 0.8422 0.2621 0.6952 0.029 Uiso 1 1 calc R . .
C6 C 0.7001(8) 0.2889(5) 0.7020(4) 0.019(3) Uani 1 1 d . . .
C7 C 0.6719(9) 0.2948(5) 0.7585(5) 0.030(3) Uani 1 1 d . . .
H7A H 0.6328 0.3310 0.7652 0.036 Uiso 1 1 calc R . .
C8 C 0.6039(9) 0.2485(5) 0.7843(5) 0.023(2) Uani 1 1 d U . .
C9 C 0.6191(10) 0.1928(5) 0.7689(5) 0.033(3) Uani 1 1 d U . .
H9A H 0.6681 0.1841 0.7394 0.040 Uiso 1 1 calc R . .
C10 C 0.5653(11) 0.1516(6) 0.7952(5) 0.043(3) Uani 1 1 d U . .
H10A H 0.5765 0.1140 0.7844 0.051 Uiso 1 1 calc R . .
C11 C 0.4931(12) 0.1636(6) 0.8383(6) 0.050(3) Uani 1 1 d U . .
H11A H 0.4539 0.1344 0.8562 0.060 Uiso 1 1 calc R . .
C12 C 0.4782(12) 0.2175(6) 0.8553(6) 0.049(3) Uani 1 1 d U . .
H12A H 0.4319 0.2257 0.8857 0.059 Uiso 1 1 calc R . .
C13 C 0.5331(10) 0.2597(6) 0.8266(5) 0.038(3) Uani 1 1 d U . .
H13A H 0.5207 0.2975 0.8368 0.045 Uiso 1 1 calc R . .
C14 C 0.7640(9) 0.2992(5) 0.7815(5) 0.031(3) Uani 1 1 d . . .
C15 C 0.7900(10) 0.2585(6) 0.8135(5) 0.039(4) Uani 1 1 d . . .
H15A H 0.7530 0.2254 0.8208 0.047 Uiso 1 1 calc R . .
C16 C 0.8691(11) 0.2653(6) 0.8350(6) 0.049(4) Uani 1 1 d . . .
H16A H 0.8875 0.2367 0.8563 0.059 Uiso 1 1 calc R . .
C17 C 0.9186(12) 0.3122(7) 0.8255(6) 0.058(5) Uani 1 1 d . . .
H17A H 0.9722 0.3170 0.8407 0.070 Uiso 1 1 calc R . .
C18 C 0.8950(11) 0.3543(6) 0.7941(6) 0.053(4) Uani 1 1 d . . .
H18A H 0.9328 0.3873 0.7881 0.064 Uiso 1 1 calc R . .
C19 C 0.8139(11) 0.3490(7) 0.7703(6) 0.059(5) Uani 1 1 d . . .
H19A H 0.7960 0.3774 0.7487 0.070 Uiso 1 1 calc R . .
C20 C 0.9187(8) 0.2432(5) 0.5980(4) 0.027(3) Uani 1 1 d . . .
H20A H 0.9483 0.2729 0.5742 0.041 Uiso 1 1 calc R . .
H20B H 0.9150 0.2091 0.5799 0.041 Uiso 1 1 calc R . .
H20C H 0.9597 0.2355 0.6220 0.041 Uiso 1 1 calc R . .
C21 C 0.5700(8) 0.3052(5) 0.5937(4) 0.020(3) Uani 1 1 d . . .
H21A H 0.5170 0.3295 0.6147 0.024 Uiso 1 1 calc R . .
C22 C 0.6120(8) 0.3395(5) 0.5476(4) 0.024(3) Uani 1 1 d . . .
C23 C 0.6224(10) 0.3970(5) 0.5496(5) 0.035(3) Uani 1 1 d . . .
H23A H 0.6002 0.4143 0.5810 0.042 Uiso 1 1 calc R . .
C24 C 0.6623(10) 0.4296(6) 0.5095(6) 0.042(4) Uani 1 1 d . . .
H24A H 0.6680 0.4686 0.5133 0.051 Uiso 1 1 calc R . .
C25 C 0.6947(10) 0.4074(6) 0.4633(5) 0.040(4) Uani 1 1 d . . .
H25A H 0.7221 0.4304 0.4349 0.048 Uiso 1 1 calc R . .
C26 C 0.6861(10) 0.3494(6) 0.4592(5) 0.035(3) Uani 1 1 d . . .
H26A H 0.7093 0.3329 0.4276 0.042 Uiso 1 1 calc R . .
C27 C 0.6446(8) 0.3156(6) 0.5001(5) 0.029(3) Uani 1 1 d . . .
H27A H 0.6381 0.2766 0.4964 0.035 Uiso 1 1 calc R . .
C28 C 0.5199(8) 0.2512(5) 0.5866(4) 0.023(3) Uani 1 1 d . . .
C29 C 0.4615(9) 0.2492(5) 0.5509(4) 0.031(3) Uani 1 1 d . . .
H29A H 0.4546 0.2818 0.5309 0.037 Uiso 1 1 calc R . .
C30 C 0.4151(9) 0.2018(5) 0.5444(5) 0.032(3) Uani 1 1 d . . .
H30A H 0.3760 0.2017 0.5204 0.039 Uiso 1 1 calc R . .
C31 C 0.4250(9) 0.1530(5) 0.5733(5) 0.035(3) Uani 1 1 d . . .
H31A H 0.3928 0.1199 0.5687 0.043 Uiso 1 1 calc R . .
C32 C 0.4819(10) 0.1533(5) 0.6084(5) 0.033(3) Uani 1 1 d . . .
H32A H 0.4898 0.1204 0.6278 0.040 Uiso 1 1 calc R . .
C33 C 0.5274(9) 0.2028(5) 0.6148(5) 0.026(3) Uani 1 1 d . . .
H33A H 0.5648 0.2032 0.6395 0.032 Uiso 1 1 calc R . .
C34 C 0.6054(9) 0.4505(5) 0.7672(5) 0.023(3) Uani 1 1 d . . .
C35 C 0.6106(10) 0.4631(5) 0.8162(5) 0.028(3) Uani 1 1 d . . .
C36 C 0.6981(10) 0.4888(5) 0.8203(5) 0.034(3) Uani 1 1 d . . .
H36A H 0.7037 0.4979 0.8527 0.041 Uiso 1 1 calc R . .
C37 C 0.7740(10) 0.5014(5) 0.7816(5) 0.036(3) Uani 1 1 d . . .
C38 C 0.7623(10) 0.4928(5) 0.7335(5) 0.034(3) Uani 1 1 d . . .
H38A H 0.8128 0.5031 0.7052 0.041 Uiso 1 1 calc R . .
C39 C 0.6776(10) 0.4693(5) 0.7274(5) 0.028(3) Uani 1 1 d . . .
C40 C 0.6610(10) 0.4612(5) 0.6744(4) 0.028(3) Uani 1 1 d . . .
H40A H 0.6295 0.4240 0.6758 0.033 Uiso 1 1 calc R . .
C41 C 0.7540(11) 0.4575(5) 0.6337(5) 0.036(4) Uani 1 1 d . . .
C42 C 0.8209(12) 0.4127(6) 0.6339(6) 0.059(5) Uani 1 1 d . . .
H42A H 0.8053 0.3845 0.6595 0.070 Uiso 1 1 calc R . .
C43 C 0.9103(12) 0.4075(6) 0.5980(6) 0.060(5) Uani 1 1 d . . .
H43A H 0.9549 0.3766 0.5996 0.073 Uiso 1 1 calc R . .
C44 C 0.9327(13) 0.4460(7) 0.5616(6) 0.064(5) Uani 1 1 d . . .
H44A H 0.9940 0.4427 0.5375 0.077 Uiso 1 1 calc R . .
C45 C 0.8684(13) 0.4908(7) 0.5581(6) 0.061(5) Uani 1 1 d . . .
H45A H 0.8832 0.5174 0.5311 0.073 Uiso 1 1 calc R . .
C46 C 0.7789(10) 0.4962(6) 0.5963(5) 0.043(4) Uani 1 1 d . . .
H46A H 0.7357 0.5280 0.5953 0.052 Uiso 1 1 calc R . .
C47 C 0.5829(11) 0.5051(6) 0.6655(5) 0.033(3) Uani 1 1 d . . .
C48 C 0.5969(12) 0.5622(5) 0.6673(5) 0.037(4) Uani 1 1 d . . .
H48A H 0.6537 0.5741 0.6772 0.044 Uiso 1 1 calc R . .
C49 C 0.5317(13) 0.6018(6) 0.6552(5) 0.048(4) Uani 1 1 d . . .
H49A H 0.5450 0.6405 0.6559 0.057 Uiso 1 1 calc R . .
C50 C 0.4455(11) 0.5861(6) 0.6418(5) 0.042(4) Uani 1 1 d . . .
H50A H 0.4010 0.6139 0.6330 0.050 Uiso 1 1 calc R . .
C51 C 0.4258(11) 0.5295(5) 0.6417(5) 0.040(4) Uani 1 1 d . . .
H51A H 0.3667 0.5182 0.6337 0.048 Uiso 1 1 calc R . .
C52 C 0.4931(11) 0.4893(6) 0.6533(4) 0.040(4) Uani 1 1 d . . .
H52A H 0.4793 0.4506 0.6530 0.048 Uiso 1 1 calc R . .
C53 C 0.8664(12) 0.5249(7) 0.7897(7) 0.069(5) Uani 1 1 d . . .
H53A H 0.8742 0.5136 0.8231 0.103 Uiso 1 1 calc R . .
H53B H 0.8621 0.5660 0.7868 0.103 Uiso 1 1 calc R . .
H53C H 0.9236 0.5107 0.7646 0.103 Uiso 1 1 calc R . .
C54 C 0.5278(10) 0.4520(5) 0.8615(4) 0.027(3) Uani 1 1 d . . .
H54A H 0.4686 0.4467 0.8476 0.033 Uiso 1 1 calc R . .
C55 C 0.5356(11) 0.4001(6) 0.8914(5) 0.035(3) Uani 1 1 d . . .
C56 C 0.6261(12) 0.3719(6) 0.8898(5) 0.044(4) Uani 1 1 d . . .
H56A H 0.6848 0.3859 0.8684 0.053 Uiso 1 1 calc R . .
C57 C 0.6325(14) 0.3234(7) 0.9191(6) 0.062(5) Uani 1 1 d . . .
H57A H 0.6954 0.3057 0.9185 0.074 Uiso 1 1 calc R . .
C58 C 0.5481(13) 0.3012(6) 0.9487(6) 0.057(5) Uani 1 1 d . . .
H58A H 0.5512 0.2675 0.9678 0.068 Uiso 1 1 calc R . .
C59 C 0.4561(15) 0.3301(7) 0.9500(6) 0.065(5) Uani 1 1 d . . .
H59A H 0.3967 0.3165 0.9710 0.078 Uiso 1 1 calc R . .
C60 C 0.4533(13) 0.3761(7) 0.9218(6) 0.053(4) Uani 1 1 d . . .
H60A H 0.3903 0.3936 0.9226 0.064 Uiso 1 1 calc R . .
C61 C 0.5010(16) 0.5038(7) 0.8926(5) 0.067(4) Uani 1 1 d U . .
C62 C 0.5443(16) 0.5113(7) 0.9334(5) 0.071(4) Uani 1 1 d U . .
H62A H 0.5875 0.4828 0.9422 0.086 Uiso 1 1 calc R . .
C63 C 0.5245(18) 0.5593(8) 0.9604(6) 0.086(4) Uani 1 1 d U . .
H63A H 0.5572 0.5653 0.9862 0.103 Uiso 1 1 calc R . .
C64 C 0.4537(18) 0.6005(9) 0.9491(7) 0.099(5) Uani 1 1 d U . .
H64A H 0.4340 0.6320 0.9698 0.118 Uiso 1 1 calc R . .
C65 C 0.4135(19) 0.5941(8) 0.9073(7) 0.096(4) Uani 1 1 d U . .
H65A H 0.3689 0.6219 0.8988 0.115 Uiso 1 1 calc R . .
C66 C 0.4400(17) 0.5467(7) 0.8789(6) 0.079(4) Uani 1 1 d U . .
H66A H 0.4164 0.5434 0.8496 0.095 Uiso 1 1 calc R . .
C67 C 0.2625(10) 0.4239(5) 0.7107(5) 0.035(3) Uani 1 1 d U . .
C68 C 0.2189(8) 0.4722(6) 0.7369(5) 0.029(3) Uani 1 1 d U . .
C69 C 0.1536(9) 0.5077(5) 0.7182(5) 0.031(3) Uani 1 1 d U . .
H69A H 0.1296 0.5414 0.7349 0.037 Uiso 1 1 calc R . .
C70 C 0.1226(9) 0.4952(5) 0.6758(5) 0.031(3) Uani 1 1 d U . .
C71 C 0.1627(9) 0.4466(5) 0.6513(5) 0.029(3) Uani 1 1 d U . .
H71A H 0.1432 0.4373 0.6219 0.035 Uiso 1 1 calc R . .
C72 C 0.2302(9) 0.4111(5) 0.6685(5) 0.031(3) Uani 1 1 d U . .
C73 C 0.2703(8) 0.3567(5) 0.6402(4) 0.025(3) Uani 1 1 d . . .
H73A H 0.3382 0.3484 0.6458 0.030 Uiso 1 1 calc R . .
C74 C 0.2075(10) 0.3064(5) 0.6617(4) 0.028(3) Uani 1 1 d . . .
C75 C 0.1075(9) 0.3114(5) 0.6878(5) 0.034(4) Uani 1 1 d . . .
H75A H 0.0767 0.3476 0.6942 0.041 Uiso 1 1 calc R . .
C76 C 0.0535(9) 0.2638(6) 0.7044(5) 0.036(3) Uani 1 1 d . . .
H76A H -0.0134 0.2676 0.7229 0.043 Uiso 1 1 calc R . .
C77 C 0.0975(10) 0.2098(7) 0.6938(5) 0.042(4) Uani 1 1 d . . .
H77A H 0.0605 0.1771 0.7044 0.050 Uiso 1 1 calc R . .
C78 C 0.1969(10) 0.2055(6) 0.6674(5) 0.036(3) Uani 1 1 d . . .
H78A H 0.2276 0.1695 0.6596 0.043 Uiso 1 1 calc R . .
C79 C 0.2501(10) 0.2528(5) 0.6527(5) 0.032(3) Uani 1 1 d . . .
H79A H 0.3181 0.2489 0.6359 0.038 Uiso 1 1 calc R . .
C80 C 0.2824(8) 0.3652(5) 0.5837(5) 0.024(3) Uani 1 1 d . . .
C81 C 0.2172(10) 0.3428(5) 0.5580(5) 0.035(3) Uani 1 1 d . . .
H81A H 0.1627 0.3218 0.5760 0.042 Uiso 1 1 calc R . .
C82 C 0.2315(12) 0.3510(6) 0.5070(5) 0.043(4) Uani 1 1 d . . .
H82A H 0.1857 0.3374 0.4899 0.052 Uiso 1 1 calc R . .
C83 C 0.3136(13) 0.3793(6) 0.4815(6) 0.051(4) Uani 1 1 d . . .
H83A H 0.3254 0.3843 0.4463 0.061 Uiso 1 1 calc R . .
C84 C 0.3787(11) 0.4005(6) 0.5060(5) 0.046(4) Uani 1 1 d . . .
H84A H 0.4353 0.4195 0.4876 0.055 Uiso 1 1 calc R . .
C85 C 0.3629(11) 0.3946(5) 0.5573(5) 0.035(3) Uani 1 1 d . . .
H85A H 0.4069 0.4106 0.5741 0.042 Uiso 1 1 calc R . .
C86 C 0.0511(11) 0.5335(6) 0.6546(5) 0.042(4) Uani 1 1 d . . .
H86A H 0.0175 0.5600 0.6800 0.064 Uiso 1 1 calc R . .
H86B H 0.0017 0.5108 0.6451 0.064 Uiso 1 1 calc R . .
H86C H 0.0881 0.5543 0.6253 0.064 Uiso 1 1 calc R . .
C87 C 0.2477(10) 0.4845(6) 0.7864(5) 0.035(3) Uani 1 1 d . . .
H87A H 0.3157 0.4674 0.7838 0.041 Uiso 1 1 calc R . .
C88 C 0.2556(11) 0.5465(6) 0.7928(5) 0.042(4) Uani 1 1 d . . .
C89 C 0.3399(11) 0.5744(6) 0.7732(5) 0.039(4) Uani 1 1 d . . .
H89A H 0.3947 0.5548 0.7526 0.047 Uiso 1 1 calc R . .
C90 C 0.3484(11) 0.6305(6) 0.7822(6) 0.051(4) Uani 1 1 d . . .
H90A H 0.4090 0.6484 0.7681 0.061 Uiso 1 1 calc R . .
C91 C 0.2707(13) 0.6608(6) 0.8113(6) 0.057(4) Uani 1 1 d . . .
H91A H 0.2781 0.6990 0.8179 0.068 Uiso 1 1 calc R . .
C92 C 0.1857(13) 0.6361(6) 0.8301(5) 0.051(4) Uani 1 1 d . . .
H92A H 0.1310 0.6570 0.8491 0.061 Uiso 1 1 calc R . .
C93 C 0.1759(11) 0.5774(6) 0.8218(6) 0.048(4) Uani 1 1 d . . .
H93A H 0.1152 0.5596 0.8360 0.057 Uiso 1 1 calc R . .
C94 C 0.1799(10) 0.4567(5) 0.8323(5) 0.032(3) Uani 1 1 d . . .
C95 C 0.2161(12) 0.4519(7) 0.8770(5) 0.058(5) Uani 1 1 d . . .
H95A H 0.2808 0.4637 0.8769 0.069 Uiso 1 1 calc R . .
C96 C 0.1559(15) 0.4301(8) 0.9200(6) 0.074(6) Uani 1 1 d . . .
H96A H 0.1780 0.4267 0.9501 0.089 Uiso 1 1 calc R . .
C97 C 0.0643(16) 0.4134(8) 0.9186(6) 0.076(6) Uani 1 1 d . . .
H97A H 0.0234 0.3970 0.9478 0.091 Uiso 1 1 calc R . .
C98 C 0.0293(14) 0.4194(7) 0.8768(6) 0.061(5) Uani 1 1 d . . .
H98A H -0.0359 0.4084 0.8772 0.073 Uiso 1 1 calc R . .
C99 C 0.0880(13) 0.4410(6) 0.8344(6) 0.054(5) Uani 1 1 d . . .
H99A H 0.0628 0.4452 0.8053 0.065 Uiso 1 1 calc R . .
C100 C 0.2199(13) 0.2845(8) 0.8044(7) 0.074(5) Uani 1 1 d U . .
H10B H 0.2203 0.3030 0.8358 0.089 Uiso 1 1 calc R . .
H10C H 0.1840 0.3097 0.7848 0.089 Uiso 1 1 calc R . .
C101 C 0.1711(15) 0.2318(7) 0.8152(9) 0.098(8) Uani 1 1 d . . .
H10D H 0.1216 0.2286 0.7950 0.118 Uiso 1 1 calc R . .
H10E H 0.1369 0.2286 0.8510 0.118 Uiso 1 1 calc R . .
C102 C 0.2521(11) 0.1869(6) 0.8021(6) 0.052(4) Uani 1 1 d . . .
H10F H 0.2292 0.1548 0.7866 0.063 Uiso 1 1 calc R . .
H10G H 0.2744 0.1731 0.8320 0.063 Uiso 1 1 calc R . .
C103 C 0.3363(10) 0.2171(5) 0.7646(5) 0.034(3) Uani 1 1 d . . .
H10H H 0.4021 0.2031 0.7687 0.041 Uiso 1 1 calc R . .
H10I H 0.3323 0.2111 0.7298 0.041 Uiso 1 1 calc R . .
U2 U 0.17854(4) 0.15046(2) 0.245372(19) 0.03194(15) Uani 1 1 d . . .
O6 O 0.0450(6) 0.1242(3) 0.2899(3) 0.030(2) Uani 1 1 d . . .
O7 O 0.2639(6) 0.0741(4) 0.2450(3) 0.033(2) Uani 1 1 d . . .
O8 O 0.2308(6) 0.1841(3) 0.3049(3) 0.031(2) Uani 1 1 d . . .
O9 O 0.2425(11) 0.1660(5) 0.1811(4) 0.090(4) Uani 1 1 d U . .
O10 O 0.1075(9) 0.2423(4) 0.2353(4) 0.067(3) Uani 1 1 d . . .
C104 C -0.0386(9) 0.0920(5) 0.3044(5) 0.031(3) Uani 1 1 d U . .
C105 C -0.0526(9) 0.0462(5) 0.2743(5) 0.030(3) Uani 1 1 d U . .
C106 C -0.1340(9) 0.0150(5) 0.2894(5) 0.031(3) Uani 1 1 d U . .
H10J H -0.1437 -0.0148 0.2693 0.037 Uiso 1 1 calc R . .
C107 C -0.2028(9) 0.0253(5) 0.3328(5) 0.029(3) Uani 1 1 d U . .
C108 C -0.1935(9) 0.0712(5) 0.3617(5) 0.028(3) Uani 1 1 d U . .
H10K H -0.2423 0.0788 0.3915 0.034 Uiso 1 1 calc R . .
C109 C -0.1145(9) 0.1046(5) 0.3470(5) 0.028(3) Uani 1 1 d U . .
C110 C -0.1063(9) 0.1592(6) 0.3746(5) 0.030(3) Uani 1 1 d . . .
H11B H -0.0341 0.1655 0.3707 0.036 Uiso 1 1 calc R . .
C111 C -0.1532(10) 0.1528(5) 0.4308(5) 0.029(3) Uani 1 1 d . . .
C112 C -0.2503(10) 0.1701(6) 0.4524(5) 0.036(3) Uani 1 1 d . . .
H11C H -0.2899 0.1872 0.4319 0.044 Uiso 1 1 calc R . .
C113 C -0.2899(12) 0.1632(6) 0.5021(5) 0.042(4) Uani 1 1 d . . .
H11D H -0.3566 0.1751 0.5159 0.050 Uiso 1 1 calc R . .
C114 C -0.2329(13) 0.1389(6) 0.5324(5) 0.049(4) Uani 1 1 d . . .
H11E H -0.2600 0.1350 0.5673 0.059 Uiso 1 1 calc R . .
C115 C -0.1375(13) 0.1203(6) 0.5125(6) 0.057(5) Uani 1 1 d . . .
H11F H -0.0985 0.1039 0.5337 0.068 Uiso 1 1 calc R . .
C116 C -0.0972(10) 0.1255(5) 0.4610(5) 0.039(4) Uani 1 1 d . . .
H11G H -0.0325 0.1106 0.4468 0.047 Uiso 1 1 calc R . .
C117 C -0.1487(9) 0.2087(5) 0.3512(5) 0.026(3) Uani 1 1 d . . .
C118 C -0.2062(9) 0.2055(6) 0.3157(5) 0.027(3) Uani 1 1 d . . .
H11I H -0.2216 0.1696 0.3063 0.033 Uiso 1 1 calc R . .
C119 C -0.2414(10) 0.2540(6) 0.2937(5) 0.040(4) Uani 1 1 d . . .
H11J H -0.2802 0.2504 0.2699 0.048 Uiso 1 1 calc R . .
C120 C -0.2204(10) 0.3049(7) 0.3060(6) 0.049(4) Uani 1 1 d . . .
H12B H -0.2420 0.3375 0.2902 0.058 Uiso 1 1 calc R . .
C121 C -0.1669(11) 0.3102(6) 0.3422(5) 0.039(4) Uani 1 1 d . . .
H12C H -0.1547 0.3463 0.3524 0.047 Uiso 1 1 calc R . .
C122 C -0.1323(12) 0.2634(5) 0.3628(6) 0.046(4) Uani 1 1 d . . .
H12D H -0.0943 0.2682 0.3867 0.055 Uiso 1 1 calc R . .
C123 C -0.2945(9) -0.0117(6) 0.3508(5) 0.039(4) Uani 1 1 d . . .
H12E H -0.3055 -0.0193 0.3868 0.059 Uiso 1 1 calc R . .
H12F H -0.2829 -0.0472 0.3332 0.059 Uiso 1 1 calc R . .
H12G H -0.3532 0.0081 0.3437 0.059 Uiso 1 1 calc R . .
C124 C 0.0266(9) 0.0367(5) 0.2278(4) 0.030(3) Uani 1 1 d . . .
H12H H 0.0905 0.0367 0.2386 0.036 Uiso 1 1 calc R . .
C125 C 0.0356(10) 0.0818(7) 0.1877(6) 0.057(5) Uani 1 1 d . . .
C126 C -0.0199(10) 0.1316(6) 0.1914(6) 0.048(4) Uani 1 1 d . . .
H12I H -0.0655 0.1399 0.2220 0.057 Uiso 1 1 calc R . .
C127 C -0.0099(11) 0.1705(7) 0.1504(7) 0.065(5) Uani 1 1 d . . .
H12K H -0.0487 0.2046 0.1538 0.078 Uiso 1 1 calc R . .
C128 C 0.0545(13) 0.1593(8) 0.1065(7) 0.080(6) Uani 1 1 d . . .
H12L H 0.0623 0.1858 0.0795 0.096 Uiso 1 1 calc R . .
C129 C 0.1089(14) 0.1094(7) 0.1010(7) 0.074(5) Uani 1 1 d . . .
H12M H 0.1522 0.1012 0.0697 0.089 Uiso 1 1 calc R . .
C130 C 0.1015(12) 0.0715(6) 0.1398(6) 0.062(5) Uani 1 1 d . . .
H13B H 0.1407 0.0376 0.1352 0.074 Uiso 1 1 calc R . .
C131 C 0.0223(11) -0.0216(6) 0.2088(5) 0.045(3) Uani 1 1 d U . .
C132 C 0.0750(12) -0.0660(6) 0.2256(6) 0.057(3) Uani 1 1 d U . .
H13C H 0.1170 -0.0601 0.2474 0.068 Uiso 1 1 calc R . .
C133 C 0.0638(13) -0.1208(7) 0.2089(6) 0.066(4) Uani 1 1 d U . .
H13D H 0.0964 -0.1528 0.2200 0.079 Uiso 1 1 calc R . .
C134 C 0.0042(13) -0.1254(8) 0.1760(7) 0.074(4) Uani 1 1 d U . .
H13E H -0.0011 -0.1616 0.1638 0.088 Uiso 1 1 calc R . .
C135 C -0.0493(12) -0.0807(7) 0.1594(6) 0.063(4) Uani 1 1 d U . .
H13F H -0.0906 -0.0859 0.1371 0.075 Uiso 1 1 calc R . .
C136 C -0.0393(11) -0.0318(7) 0.1762(6) 0.056(3) Uani 1 1 d U . .
H13G H -0.0757 -0.0008 0.1660 0.067 Uiso 1 1 calc R . .
C137 C 0.3488(8) 0.0412(5) 0.2407(4) 0.023(3) Uani 1 1 d . . .
C138 C 0.3761(8) 0.0223(5) 0.2845(5) 0.024(3) Uani 1 1 d . . .
C139 C 0.4641(9) -0.0088(6) 0.2812(5) 0.032(3) Uani 1 1 d . . .
H13H H 0.4823 -0.0214 0.3110 0.039 Uiso 1 1 calc R . .
C140 C 0.5268(8) -0.0221(5) 0.2351(5) 0.027(3) Uani 1 1 d . . .
C141 C 0.4986(8) -0.0047(5) 0.1925(5) 0.026(3) Uani 1 1 d . . .
H14A H 0.5390 -0.0150 0.1610 0.032 Uiso 1 1 calc R . .
C142 C 0.4112(8) 0.0281(5) 0.1943(4) 0.021(3) Uani 1 1 d . . .
C143 C 0.3781(9) 0.0451(5) 0.1470(4) 0.022(3) Uani 1 1 d . . .
H14B H 0.3076 0.0591 0.1581 0.026 Uiso 1 1 calc R . .
C144 C 0.4341(10) 0.0929(5) 0.1160(5) 0.029(3) Uani 1 1 d . . .
C145 C 0.5298(10) 0.1063(6) 0.1166(5) 0.038(4) Uani 1 1 d . . .
H14C H 0.5609 0.0854 0.1389 0.046 Uiso 1 1 calc R . .
C146 C 0.5834(13) 0.1473(6) 0.0875(5) 0.057(5) Uani 1 1 d . . .
H14D H 0.6501 0.1536 0.0883 0.068 Uiso 1 1 calc R . .
C147 C 0.5344(14) 0.1797(7) 0.0562(6) 0.065(5) Uani 1 1 d . . .
H14E H 0.5684 0.2095 0.0363 0.079 Uiso 1 1 calc R . .
C148 C 0.4382(14) 0.1696(7) 0.0536(5) 0.061(5) Uani 1 1 d . . .
H14F H 0.4067 0.1921 0.0323 0.073 Uiso 1 1 calc R . .
C149 C 0.3883(14) 0.1257(7) 0.0827(6) 0.058(5) Uani 1 1 d . . .
H14G H 0.3231 0.1176 0.0804 0.070 Uiso 1 1 calc R . .
C150 C 0.3762(9) -0.0069(5) 0.1158(4) 0.023(3) Uani 1 1 d . . .
C151 C 0.3088(10) -0.0461(6) 0.1321(5) 0.035(3) Uani 1 1 d . . .
H15B H 0.2602 -0.0397 0.1622 0.042 Uiso 1 1 calc R . .
C152 C 0.3057(10) -0.0960(6) 0.1076(5) 0.044(4) Uani 1 1 d . . .
H15C H 0.2543 -0.1215 0.1202 0.052 Uiso 1 1 calc R . .
C153 C 0.3765(11) -0.1078(7) 0.0655(6) 0.049(4) Uani 1 1 d . . .
H15D H 0.3764 -0.1420 0.0490 0.059 Uiso 1 1 calc R . .
C154 C 0.4483(12) -0.0693(6) 0.0474(5) 0.049(4) Uani 1 1 d . . .
H15E H 0.4971 -0.0765 0.0176 0.058 Uiso 1 1 calc R . .
C155 C 0.4503(11) -0.0188(6) 0.0729(5) 0.041(4) Uani 1 1 d . . .
H15F H 0.5018 0.0068 0.0609 0.049 Uiso 1 1 calc R . .
C156 C 0.6243(9) -0.0556(5) 0.2312(5) 0.038(3) Uani 1 1 d . . .
H15G H 0.6162 -0.0839 0.2584 0.057 Uiso 1 1 calc R . .
H15H H 0.6765 -0.0302 0.2337 0.057 Uiso 1 1 calc R . .
H15I H 0.6428 -0.0742 0.1991 0.057 Uiso 1 1 calc R . .
C157 C 0.3032(9) 0.0308(5) 0.3345(4) 0.024(3) Uani 1 1 d U . .
H15J H 0.2710 0.0688 0.3322 0.028 Uiso 1 1 calc R . .
C158 C 0.2223(9) -0.0100(5) 0.3413(5) 0.027(3) Uani 1 1 d . . .
C159 C 0.1214(10) 0.0080(6) 0.3570(4) 0.032(3) Uani 1 1 d . . .
H15K H 0.1057 0.0469 0.3617 0.039 Uiso 1 1 calc R . .
C160 C 0.0465(10) -0.0287(6) 0.3656(4) 0.038(3) Uani 1 1 d . . .
H16B H -0.0203 -0.0151 0.3760 0.045 Uiso 1 1 calc R . .
C161 C 0.0668(11) -0.0855(6) 0.3592(5) 0.042(4) Uani 1 1 d . . .
H16C H 0.0142 -0.1111 0.3662 0.050 Uiso 1 1 calc R . .
C162 C 0.1644(10) -0.1051(6) 0.3426(5) 0.038(3) Uani 1 1 d . . .
H16D H 0.1791 -0.1440 0.3374 0.045 Uiso 1 1 calc R . .
C163 C 0.2398(10) -0.0674(5) 0.3336(5) 0.031(3) Uani 1 1 d . . .
H16E H 0.3062 -0.0811 0.3217 0.037 Uiso 1 1 calc R . .
C164 C 0.3528(9) 0.0323(5) 0.3792(5) 0.029(3) Uani 1 1 d . . .
C165 C 0.3473(10) -0.0099(5) 0.4134(5) 0.036(3) Uani 1 1 d . . .
H16F H 0.3127 -0.0426 0.4100 0.044 Uiso 1 1 calc R . .
C166 C 0.3915(11) -0.0066(6) 0.4537(6) 0.048(4) Uani 1 1 d . . .
H16G H 0.3874 -0.0370 0.4773 0.058 Uiso 1 1 calc R . .
C167 C 0.4403(11) 0.0399(5) 0.4591(6) 0.045(4) Uani 1 1 d . . .
H16H H 0.4711 0.0424 0.4862 0.054 Uiso 1 1 calc R . .
C168 C 0.4443(10) 0.0839(6) 0.4242(5) 0.037(3) Uani 1 1 d . . .
H16I H 0.4757 0.1174 0.4285 0.045 Uiso 1 1 calc R . .
C169 C 0.4031(10) 0.0796(5) 0.3832(5) 0.036(3) Uani 1 1 d . . .
H16J H 0.4097 0.1089 0.3584 0.044 Uiso 1 1 calc R . .
C170 C 0.2973(9) 0.2020(5) 0.3308(5) 0.024(3) Uani 1 1 d . . .
C171 C 0.2682(10) 0.2120(5) 0.3819(5) 0.028(3) Uani 1 1 d . . .
C172 C 0.3387(9) 0.2308(5) 0.4046(5) 0.028(3) Uani 1 1 d . . .
H17B H 0.3187 0.2393 0.4390 0.034 Uiso 1 1 calc R . .
C173 C 0.4371(9) 0.2380(5) 0.3803(5) 0.026(3) Uani 1 1 d . . .
C174 C 0.4655(10) 0.2275(5) 0.3292(5) 0.033(3) Uani 1 1 d . . .
H17C H 0.5322 0.2328 0.3114 0.040 Uiso 1 1 calc R . .
C175 C 0.3956(9) 0.2090(5) 0.3038(5) 0.031(3) Uani 1 1 d . . .
C176 C 0.4296(10) 0.2026(6) 0.2482(5) 0.040(4) Uani 1 1 d . . .
H17D H 0.3875 0.1727 0.2405 0.048 Uiso 1 1 calc R . .
C177 C 0.5367(10) 0.1790(5) 0.2313(4) 0.030(3) Uani 1 1 d . . .
C178 C 0.6088(11) 0.2049(6) 0.1969(5) 0.042(4) Uani 1 1 d . . .
H17E H 0.5948 0.2402 0.1824 0.051 Uiso 1 1 calc R . .
C179 C 0.7017(11) 0.1803(6) 0.1830(6) 0.049(4) Uani 1 1 d . . .
H17F H 0.7508 0.1994 0.1589 0.059 Uiso 1 1 calc R . .
C180 C 0.7276(10) 0.1295(6) 0.2020(6) 0.053(4) Uani 1 1 d . . .
H18B H 0.7924 0.1132 0.1912 0.063 Uiso 1 1 calc R . .
C181 C 0.6554(10) 0.1032(6) 0.2376(5) 0.043(4) Uani 1 1 d . . .
H18C H 0.6714 0.0685 0.2523 0.051 Uiso 1 1 calc R . .
C182 C 0.5596(11) 0.1263(6) 0.2524(5) 0.045(4) Uani 1 1 d . . .
H18D H 0.5102 0.1071 0.2764 0.054 Uiso 1 1 calc R . .
C183 C 0.4053(11) 0.2552(7) 0.2178(6) 0.054(3) Uani 1 1 d DU . .
C184 C 0.3866(10) 0.3065(6) 0.2392(6) 0.051(3) Uani 1 1 d DU . .
H18E H 0.3838 0.3093 0.2737 0.062 Uiso 1 1 calc R . .
C185 C 0.3714(12) 0.3552(7) 0.2116(6) 0.064(4) Uani 1 1 d DU . .
H18F H 0.3584 0.3904 0.2273 0.077 Uiso 1 1 calc R . .
C186 C 0.3756(15) 0.3517(8) 0.1617(7) 0.080(4) Uani 1 1 d DU . .
H18G H 0.3578 0.3832 0.1432 0.096 Uiso 1 1 calc R . .
C187 C 0.4054(15) 0.3027(7) 0.1398(7) 0.082(4) Uani 1 1 d DU . .
H18H H 0.4259 0.3017 0.1044 0.099 Uiso 1 1 calc R . .
C188 C 0.4070(14) 0.2520(8) 0.1686(6) 0.074(4) Uani 1 1 d DU . .
H18I H 0.4093 0.2166 0.1536 0.089 Uiso 1 1 calc R . .
C189 C 0.5132(9) 0.2573(5) 0.4074(5) 0.035(3) Uani 1 1 d . . .
H18J H 0.4871 0.2910 0.4261 0.052 Uiso 1 1 calc R . .
H18K H 0.5749 0.2659 0.3830 0.052 Uiso 1 1 calc R . .
H18L H 0.5264 0.2273 0.4305 0.052 Uiso 1 1 calc R . .
C190 C 0.1615(8) 0.2059(5) 0.4106(5) 0.028(3) Uani 1 1 d . . .
H19B H 0.1272 0.1846 0.3894 0.034 Uiso 1 1 calc R . .
C191 C 0.1599(9) 0.1697(5) 0.4589(5) 0.027(3) Uani 1 1 d . . .
C192 C 0.1642(9) 0.1117(5) 0.4554(5) 0.034(3) Uani 1 1 d . . .
H19C H 0.1660 0.0959 0.4241 0.041 Uiso 1 1 calc R . .
C193 C 0.1658(10) 0.0767(6) 0.4952(6) 0.046(4) Uani 1 1 d . . .
H19D H 0.1661 0.0372 0.4921 0.055 Uiso 1 1 calc R . .
C194 C 0.1669(9) 0.0998(6) 0.5405(6) 0.045(4) Uani 1 1 d . . .
H19E H 0.1700 0.0760 0.5685 0.053 Uiso 1 1 calc R . .
C195 C 0.1636(9) 0.1561(6) 0.5445(5) 0.036(3) Uani 1 1 d . . .
H19F H 0.1631 0.1718 0.5757 0.043 Uiso 1 1 calc R . .
C196 C 0.1609(9) 0.1912(6) 0.5044(5) 0.033(3) Uani 1 1 d . . .
H19G H 0.1597 0.2307 0.5080 0.039 Uiso 1 1 calc R . .
C197 C 0.1066(9) 0.2623(5) 0.4207(5) 0.027(3) Uani 1 1 d . . .
C198 C 0.0151(9) 0.2656(6) 0.4561(4) 0.033(3) Uani 1 1 d . . .
H19H H -0.0119 0.2325 0.4734 0.040 Uiso 1 1 calc R . .
C199 C -0.0363(9) 0.3170(5) 0.4658(5) 0.032(3) Uani 1 1 d . . .
H19I H -0.0966 0.3187 0.4908 0.039 Uiso 1 1 calc R . .
C200 C -0.0018(11) 0.3644(6) 0.4402(5) 0.045(4) Uani 1 1 d . . .
H20D H -0.0380 0.3990 0.4470 0.054 Uiso 1 1 calc R . .
C201 C 0.0869(11) 0.3621(6) 0.4038(5) 0.049(4) Uani 1 1 d . . .
H20E H 0.1113 0.3948 0.3849 0.058 Uiso 1 1 calc R . .
C202 C 0.1385(10) 0.3114(5) 0.3959(5) 0.035(3) Uani 1 1 d . . .
H20F H 0.1999 0.3104 0.3717 0.042 Uiso 1 1 calc R . .
C203 C 0.0480(18) 0.2716(9) 0.2672(9) 0.111(6) Uani 1 1 d U . .
H20G H 0.0582 0.2620 0.3008 0.134 Uiso 1 1 calc R . .
H20H H -0.0210 0.2628 0.2670 0.134 Uiso 1 1 calc R . .
C204 C 0.0633(17) 0.3361(8) 0.2558(8) 0.104(5) Uani 1 1 d U . .
H20I H 0.0062 0.3601 0.2729 0.125 Uiso 1 1 calc R . .
H20J H 0.1261 0.3492 0.2618 0.125 Uiso 1 1 calc R . .
C205 C 0.0669(17) 0.3278(9) 0.2000(8) 0.098(5) Uani 1 1 d U . .
H20K H 0.0895 0.3620 0.1796 0.118 Uiso 1 1 calc R . .
H20L H 0.0011 0.3182 0.1952 0.118 Uiso 1 1 calc R . .
C206 C 0.1469(19) 0.2760(9) 0.1857(8) 0.111(6) Uani 1 1 d U . .
H20M H 0.1397 0.2560 0.1560 0.133 Uiso 1 1 calc R . .
H20N H 0.2163 0.2873 0.1814 0.133 Uiso 1 1 calc R . .
C301 C -0.2558(12) -0.2102(10) 0.0387(5) 0.149(6) Uani 1 1 d GU . .
H301 H -0.3165 -0.2247 0.0353 0.179 Uiso 1 1 calc R . .
C302 C -0.2450(12) -0.1525(9) 0.0387(5) 0.145(6) Uani 1 1 d GU . .
H302 H -0.2984 -0.1276 0.0354 0.175 Uiso 1 1 calc R . .
C303 C -0.1562(16) -0.1314(6) 0.0437(5) 0.143(6) Uani 1 1 d GU . .
H303 H -0.1488 -0.0919 0.0438 0.171 Uiso 1 1 calc R . .
C304 C -0.0782(11) -0.1679(10) 0.0487(5) 0.146(7) Uani 1 1 d GU . .
H304 H -0.0175 -0.1534 0.0521 0.175 Uiso 1 1 calc R . .
C305 C -0.0890(13) -0.2256(9) 0.0487(6) 0.153(7) Uani 1 1 d GU . .
H305 H -0.0356 -0.2505 0.0521 0.184 Uiso 1 1 calc R . .
C306 C -0.1778(17) -0.2467(6) 0.0437(5) 0.157(7) Uani 1 1 d GU . .
H306 H -0.1852 -0.2862 0.0436 0.188 Uiso 1 1 calc R . .
C401 C -0.2770(12) 0.0097(8) 0.0537(8) 0.170(6) Uani 1 1 d GU . .
H401 H -0.3402 -0.0063 0.0653 0.204 Uiso 1 1 calc R . .
C402 C -0.2347(16) 0.0142(8) 0.0028(7) 0.170(6) Uani 1 1 d GU . .
H402 H -0.2691 0.0013 -0.0204 0.204 Uiso 1 1 calc R . .
C403 C -0.1422(16) 0.0376(9) -0.0142(6) 0.172(6) Uani 1 1 d GU . .
H403 H -0.1134 0.0407 -0.0490 0.207 Uiso 1 1 calc R . .
C404 C -0.0920(13) 0.0564(8) 0.0197(9) 0.173(6) Uani 1 1 d GU . .
H404 H -0.0287 0.0723 0.0081 0.208 Uiso 1 1 calc R . .
C405 C -0.1342(16) 0.0518(8) 0.0706(8) 0.171(6) Uani 1 1 d GU . .
H405 H -0.0999 0.0647 0.0938 0.206 Uiso 1 1 calc R . .
C406 C -0.2267(16) 0.0285(9) 0.0876(6) 0.170(6) Uani 1 1 d GU . .
H406 H -0.2556 0.0254 0.1224 0.204 Uiso 1 1 calc R . .
C501 C 0.0746(13) 0.3381(7) 0.0619(5) 0.134(6) Uani 1 1 d GU . .
H501 H 0.0373 0.3059 0.0606 0.160 Uiso 1 1 calc R . .
C502 C 0.1754(14) 0.3321(6) 0.0602(5) 0.130(6) Uani 1 1 d GU . .
H502 H 0.2070 0.2959 0.0577 0.156 Uiso 1 1 calc R . .
C503 C 0.2300(9) 0.3792(9) 0.0621(5) 0.128(6) Uani 1 1 d GU . .
H503 H 0.2989 0.3751 0.0610 0.154 Uiso 1 1 calc R . .
C504 C 0.1838(13) 0.4322(7) 0.0658(5) 0.129(6) Uani 1 1 d GU . .
H504 H 0.2212 0.4644 0.0671 0.154 Uiso 1 1 calc R . .
C505 C 0.0830(14) 0.4382(6) 0.0675(5) 0.128(6) Uani 1 1 d GU . .
H505 H 0.0515 0.4745 0.0700 0.153 Uiso 1 1 calc R . .
C506 C 0.0284(9) 0.3911(9) 0.0655(6) 0.129(6) Uani 1 1 d GU . .
H506 H -0.0405 0.3952 0.0667 0.155 Uiso 1 1 calc R . .
C601 C -0.204(4) 0.2135(17) -0.005(2) 0.149(15) Uani 0.50 1 d PDU A 1
H60B H -0.2364 0.1801 0.0114 0.224 Uiso 0.50 1 calc PR A 1
H60C H -0.1437 0.2021 -0.0302 0.224 Uiso 0.50 1 calc PR A 1
H60D H -0.2492 0.2348 -0.0222 0.224 Uiso 0.50 1 calc PR A 1
C602 C -0.176(3) 0.2506(15) 0.0332(17) 0.153(12) Uani 0.50 1 d PDU A 1
H60E H -0.1025 0.2523 0.0263 0.184 Uiso 0.50 1 calc PR A 1
H60F H -0.1995 0.2335 0.0670 0.184 Uiso 0.50 1 calc PR A 1
C603 C -0.221(3) 0.3104(14) 0.0318(16) 0.158(12) Uani 0.50 1 d PDU A 1
H60G H -0.2890 0.3083 0.0267 0.189 Uiso 0.50 1 calc PR A 1
H60H H -0.2261 0.3277 0.0644 0.189 Uiso 0.50 1 calc PR A 1
C604 C -0.160(3) 0.3481(15) -0.0097(17) 0.163(12) Uani 0.50 1 d PDU A 1
H60I H -0.1430 0.3274 -0.0412 0.196 Uiso 0.50 1 calc PR A 1
H60J H -0.0970 0.3566 -0.0009 0.196 Uiso 0.50 1 calc PR A 1
C605 C -0.215(3) 0.4036(17) -0.0180(18) 0.167(12) Uani 0.50 1 d PDU A 1
H60K H -0.2023 0.4126 -0.0542 0.200 Uiso 0.50 1 calc PR A 1
H60L H -0.2876 0.3988 -0.0055 0.200 Uiso 0.50 1 calc PR A 1
C606 C -0.184(4) 0.4529(17) 0.008(2) 0.185(16) Uani 0.50 1 d PDU A 1
H60M H -0.2296 0.4852 0.0075 0.277 Uiso 0.50 1 calc PR A 1
H60N H -0.1164 0.4631 -0.0086 0.277 Uiso 0.50 1 calc PR A 1
H60O H -0.1859 0.4419 0.0432 0.277 Uiso 0.50 1 calc PR A 1
C611 C -0.150(3) 0.2028(12) 0.0493(10) 0.113(9) Uani 0.50 1 d PGU B 2
H611 H -0.1379 0.1722 0.0705 0.135 Uiso 0.50 1 calc PR B 2
C612 C -0.141(3) 0.2576(14) 0.0627(9) 0.115(9) Uani 0.50 1 d PGU B 2
H612 H -0.1230 0.2646 0.0930 0.137 Uiso 0.50 1 calc PR B 2
C613 C -0.159(3) 0.3023(11) 0.0318(11) 0.117(9) Uani 0.50 1 d PGU B 2
H613 H -0.1528 0.3397 0.0409 0.140 Uiso 0.50 1 calc PR B 2
C614 C -0.185(3) 0.2921(12) -0.0125(10) 0.121(9) Uani 0.50 1 d PGU B 2
H614 H -0.1975 0.3226 -0.0336 0.145 Uiso 0.50 1 calc PR B 2
C615 C -0.194(3) 0.2373(14) -0.0258(9) 0.121(9) Uani 0.50 1 d PGU B 2
H615 H -0.2125 0.2303 -0.0561 0.145 Uiso 0.50 1 calc PR B 2
C616 C -0.177(3) 0.1926(11) 0.0051(11) 0.118(9) Uani 0.50 1 d PGU B 2
H616 H -0.1827 0.1551 -0.0041 0.142 Uiso 0.50 1 calc PR B 2

loop_
_atom_site_aniso_label
_atom_site_aniso_U_11
_atom_site_aniso_U_22
_atom_site_aniso_U_33
_atom_site_aniso_U_23
_atom_site_aniso_U_13
_atom_site_aniso_U_12
U1 0.0249(3) 0.0277(3) 0.0288(3) -0.0022(2) -0.0045(3) -0.0003(3)
O1 0.020(4) 0.024(5) 0.041(5) 0.006(4) -0.020(4) -0.006(4)
O2 0.027(5) 0.041(6) 0.009(4) 0.002(4) -0.008(4) 0.004(4)
O3 0.037(5) 0.023(5) 0.033(5) -0.010(4) -0.019(4) 0.009(4)
O4 0.027(5) 0.064(7) 0.032(5) -0.008(5) -0.006(4) 0.003(5)
O5 0.027(5) 0.024(5) 0.071(7) -0.008(5) 0.008(5) -0.007(4)
C1 0.026(7) 0.014(7) 0.032(8) -0.001(6) 0.000(6) -0.007(6)
C2 0.011(6) 0.012(6) 0.041(8) 0.002(6) -0.012(6) 0.001(5)
C3 0.015(6) 0.023(7) 0.032(7) -0.009(6) -0.005(6) 0.007(5)
C4 0.025(7) 0.028(7) 0.030(8) 0.003(6) -0.007(6) -0.005(6)
C5 0.019(6) 0.019(7) 0.035(8) 0.001(6) -0.008(6) -0.002(5)
C6 0.015(6) 0.017(7) 0.025(7) 0.003(5) -0.004(5) -0.003(5)
C7 0.031(7) 0.025(7) 0.033(8) -0.007(6) -0.006(6) -0.007(6)
C8 0.025(5) 0.022(5) 0.026(5) 0.009(5) -0.019(5) 0.005(5)
C9 0.038(6) 0.029(6) 0.036(6) 0.007(5) -0.018(5) -0.003(5)
C10 0.056(7) 0.036(6) 0.043(6) 0.012(5) -0.025(5) -0.012(6)
C11 0.060(7) 0.046(6) 0.049(7) 0.015(6) -0.019(6) -0.022(6)
C12 0.057(7) 0.048(6) 0.043(6) 0.006(6) -0.013(6) -0.015(6)
C13 0.036(6) 0.043(6) 0.038(6) 0.002(5) -0.013(5) -0.011(5)
C14 0.021(7) 0.038(8) 0.032(7) -0.010(6) -0.008(6) 0.018(6)
C15 0.048(9) 0.045(9) 0.027(8) -0.003(6) -0.017(7) 0.006(7)
C16 0.052(10) 0.044(9) 0.058(10) -0.007(8) -0.030(9) 0.022(8)
C17 0.040(10) 0.069(12) 0.068(11) -0.019(10) -0.020(9) 0.016(9)
C18 0.041(9) 0.051(10) 0.080(12) -0.034(9) -0.039(9) 0.011(8)
C19 0.036(8) 0.052(10) 0.087(13) -0.032(9) -0.007(10) -0.011(8)
C20 0.012(6) 0.033(7) 0.034(7) -0.012(6) -0.002(6) 0.007(6)
C21 0.023(6) 0.013(6) 0.022(7) 0.000(5) -0.003(5) 0.000(5)
C22 0.011(6) 0.040(8) 0.022(7) -0.007(6) -0.002(5) 0.002(6)
C23 0.042(8) 0.028(8) 0.042(9) -0.015(7) -0.016(7) -0.018(7)
C24 0.044(9) 0.028(8) 0.056(10) -0.003(7) -0.014(8) -0.011(7)
C25 0.046(9) 0.044(9) 0.037(9) 0.013(7) -0.022(7) -0.023(7)
C26 0.039(8) 0.043(9) 0.025(8) 0.001(7) -0.013(6) 0.001(7)
C27 0.018(6) 0.033(8) 0.036(8) -0.005(6) -0.004(6) -0.008(6)
C28 0.012(5) 0.024(6) 0.025(6) -0.001(5) 0.010(5) -0.002(6)
C29 0.027(7) 0.034(7) 0.032(7) -0.005(6) -0.007(6) -0.001(6)
C30 0.034(8) 0.036(8) 0.026(7) -0.001(6) -0.003(6) -0.001(6)
C31 0.029(7) 0.029(8) 0.044(8) -0.013(6) 0.000(7) -0.004(6)
C32 0.039(8) 0.028(7) 0.032(7) 0.009(6) -0.007(7) -0.002(6)
C33 0.022(7) 0.028(7) 0.031(7) 0.000(6) -0.009(6) -0.010(6)
C34 0.023(7) 0.022(7) 0.030(8) -0.001(6) -0.015(6) -0.003(6)
C35 0.040(8) 0.023(7) 0.024(7) 0.001(6) -0.010(6) -0.015(6)
C36 0.037(8) 0.032(8) 0.032(8) -0.008(6) -0.006(7) -0.001(7)
C37 0.047(9) 0.026(7) 0.034(8) -0.003(6) -0.006(7) -0.014(7)
C38 0.046(9) 0.030(8) 0.030(8) -0.015(6) -0.009(7) -0.014(7)
C39 0.046(8) 0.016(7) 0.025(7) -0.008(6) -0.011(6) -0.005(6)
C40 0.050(9) 0.010(6) 0.024(7) 0.005(5) -0.012(7) -0.006(6)
C41 0.062(10) 0.022(8) 0.020(7) -0.003(6) 0.001(7) -0.019(7)
C42 0.073(12) 0.024(8) 0.060(11) -0.008(7) 0.023(9) -0.006(8)
C43 0.057(10) 0.038(9) 0.065(11) -0.010(8) 0.029(9) 0.003(9)
C44 0.053(10) 0.071(12) 0.057(11) -0.021(9) 0.016(9) -0.023(10)
C45 0.074(12) 0.066(12) 0.041(10) 0.002(9) -0.006(9) -0.034(10)
C46 0.038(8) 0.042(9) 0.052(10) -0.005(8) -0.011(7) -0.020(7)
C47 0.055(9) 0.028(8) 0.017(7) -0.001(6) -0.010(7) 0.000(7)
C48 0.076(11) 0.023(8) 0.016(7) 0.000(6) -0.019(7) -0.003(7)
C49 0.085(12) 0.029(8) 0.033(8) -0.001(6) -0.022(9) 0.001(9)
C50 0.055(10) 0.035(8) 0.033(8) 0.007(6) -0.011(7) 0.015(7)
C51 0.052(9) 0.028(8) 0.037(8) -0.003(6) -0.009(7) 0.016(7)
C52 0.066(11) 0.034(8) 0.014(7) -0.016(6) 0.001(7) 0.015(8)
C53 0.060(11) 0.059(11) 0.088(13) -0.003(10) -0.015(10) -0.024(9)
C54 0.039(8) 0.034(8) 0.012(7) -0.007(6) -0.008(6) -0.015(6)
C55 0.061(10) 0.033(8) 0.012(7) -0.008(6) -0.011(7) -0.002(7)
C56 0.069(11) 0.049(10) 0.018(8) -0.003(7) -0.015(8) -0.002(8)
C57 0.071(12) 0.068(12) 0.052(11) -0.008(9) -0.027(10) 0.002(10)
C58 0.088(14) 0.035(9) 0.047(10) 0.019(8) -0.016(10) -0.023(9)
C59 0.098(15) 0.053(11) 0.040(10) -0.009(9) -0.002(10) -0.024(11)
C60 0.065(11) 0.040(10) 0.051(10) 0.003(8) -0.003(9) -0.006(8)
C61 0.137(10) 0.043(7) 0.022(6) 0.003(6) -0.021(7) -0.006(7)
C62 0.138(10) 0.048(7) 0.027(6) -0.002(6) -0.015(7) -0.018(7)
C63 0.156(11) 0.057(8) 0.041(7) -0.007(6) -0.013(8) -0.019(8)
C64 0.172(11) 0.065(8) 0.054(7) -0.021(7) -0.016(8) 0.002(8)
C65 0.167(11) 0.063(8) 0.056(7) -0.019(7) -0.025(8) 0.016(8)
C66 0.150(10) 0.052(7) 0.040(7) -0.010(6) -0.030(7) 0.008(8)
C67 0.035(6) 0.031(6) 0.040(6) -0.007(5) -0.009(5) -0.002(5)
C68 0.006(5) 0.038(6) 0.038(6) -0.011(5) 0.005(4) 0.008(4)
C69 0.028(5) 0.032(6) 0.036(6) -0.008(5) -0.015(5) 0.002(5)
C70 0.026(5) 0.030(6) 0.040(6) -0.004(5) -0.014(5) 0.010(5)
C71 0.022(5) 0.030(6) 0.038(6) -0.006(5) -0.014(5) 0.002(5)
C72 0.025(5) 0.030(6) 0.039(6) -0.006(5) -0.008(5) 0.008(5)
C73 0.010(6) 0.035(8) 0.029(8) -0.009(6) 0.002(5) -0.001(5)
C74 0.043(8) 0.025(7) 0.017(7) -0.008(6) -0.008(6) 0.012(6)
C75 0.010(6) 0.022(7) 0.065(10) -0.006(7) 0.002(6) -0.001(6)
C76 0.019(7) 0.051(9) 0.036(8) -0.013(7) -0.003(6) -0.006(7)
C77 0.043(9) 0.065(11) 0.024(8) -0.009(7) -0.016(7) -0.019(8)
C78 0.042(8) 0.031(8) 0.034(8) 0.003(6) -0.007(7) -0.004(7)
C79 0.035(8) 0.030(8) 0.023(7) 0.000(6) 0.007(6) -0.007(6)
C80 0.019(6) 0.021(7) 0.033(8) -0.013(6) -0.008(6) 0.011(6)
C81 0.044(9) 0.023(7) 0.041(9) 0.001(6) -0.016(7) 0.002(7)
C82 0.079(12) 0.028(8) 0.031(9) -0.001(7) -0.030(8) 0.000(8)
C83 0.092(13) 0.025(8) 0.035(9) 0.012(7) -0.017(9) 0.010(8)
C84 0.046(9) 0.031(8) 0.056(10) 0.007(7) -0.005(8) 0.012(7)
C85 0.049(9) 0.026(7) 0.027(8) 0.000(6) -0.003(7) -0.001(7)
C86 0.052(9) 0.048(9) 0.030(8) -0.008(7) -0.017(7) 0.021(8)
C87 0.021(7) 0.059(9) 0.032(8) -0.025(7) -0.022(6) 0.015(7)
C88 0.039(8) 0.048(9) 0.046(9) -0.014(7) -0.024(7) 0.018(7)
C89 0.052(9) 0.038(8) 0.032(8) -0.008(6) -0.017(7) -0.010(7)
C90 0.048(10) 0.048(10) 0.060(10) 0.012(8) -0.018(8) -0.020(8)
C91 0.077(13) 0.032(9) 0.067(11) -0.001(8) -0.029(10) -0.015(9)
C92 0.075(12) 0.036(9) 0.043(10) -0.025(7) -0.014(9) -0.003(9)
C93 0.049(9) 0.035(9) 0.066(11) -0.023(8) -0.025(8) -0.005(7)
C94 0.035(8) 0.030(8) 0.034(8) -0.011(6) -0.010(7) 0.000(6)
C95 0.041(9) 0.094(14) 0.042(10) -0.014(9) -0.018(8) 0.013(9)
C96 0.087(15) 0.102(15) 0.026(9) -0.013(10) -0.004(10) 0.038(13)
C97 0.102(16) 0.085(15) 0.039(11) -0.005(10) -0.010(11) -0.010(13)
C98 0.090(14) 0.056(11) 0.042(10) 0.000(9) -0.023(10) -0.037(10)
C99 0.084(13) 0.046(10) 0.036(10) 0.002(8) -0.022(9) -0.022(9)
C100 0.053(8) 0.073(9) 0.089(9) -0.012(8) -0.004(7) 0.013(7)
C101 0.071(14) 0.038(11) 0.17(2) 0.014(13) -0.010(15) 0.002(10)
C102 0.034(9) 0.049(10) 0.073(11) -0.014(8) -0.008(8) -0.008(8)
C103 0.038(8) 0.020(7) 0.043(8) 0.006(6) -0.010(7) 0.015(6)
U2 0.0281(3) 0.0383(3) 0.0268(3) 0.0002(2) -0.0032(2) 0.0092(2)
O6 0.021(4) 0.019(4) 0.053(6) -0.012(4) -0.015(4) 0.005(4)
O7 0.020(4) 0.055(6) 0.023(5) -0.004(4) -0.005(4) 0.015(4)
O8 0.035(5) 0.020(5) 0.034(5) -0.007(4) 0.000(4) -0.008(4)
O9 0.139(11) 0.060(7) 0.057(7) -0.024(6) 0.006(8) 0.020(8)
O10 0.071(8) 0.029(6) 0.083(8) 0.009(5) 0.018(7) -0.001(6)
C104 0.029(5) 0.023(5) 0.039(6) -0.009(5) -0.003(5) -0.006(5)
C105 0.010(5) 0.030(6) 0.050(6) -0.010(5) -0.009(5) -0.001(5)
C106 0.023(5) 0.024(6) 0.043(6) -0.003(5) -0.005(5) 0.008(5)
C107 0.021(5) 0.022(5) 0.043(6) -0.002(5) -0.008(5) -0.001(5)
C108 0.024(5) 0.026(6) 0.035(6) -0.002(5) -0.006(5) 0.005(5)
C109 0.025(5) 0.023(5) 0.037(6) -0.008(5) -0.008(5) 0.006(5)
C110 0.019(7) 0.043(9) 0.036(8) -0.004(7) -0.020(6) -0.002(6)
C111 0.036(8) 0.020(7) 0.040(8) -0.004(6) -0.027(7) -0.001(6)
C112 0.039(8) 0.037(8) 0.034(8) -0.005(7) -0.009(7) 0.004(7)
C113 0.059(10) 0.039(9) 0.025(8) 0.005(7) -0.006(7) 0.002(8)
C114 0.091(13) 0.028(8) 0.029(9) 0.002(7) -0.018(9) 0.001(9)
C115 0.088(13) 0.042(10) 0.059(11) 0.018(8) -0.052(10) -0.023(9)
C116 0.037(8) 0.035(8) 0.051(9) 0.001(7) -0.021(7) -0.008(7)
C117 0.034(7) 0.018(7) 0.024(7) -0.005(6) -0.003(6) 0.007(6)
C118 0.022(7) 0.036(8) 0.028(8) -0.003(6) -0.014(6) 0.002(6)
C119 0.035(8) 0.056(10) 0.033(8) 0.004(7) -0.018(7) 0.001(8)
C120 0.040(9) 0.050(10) 0.052(10) 0.020(8) -0.008(8) 0.008(8)
C121 0.053(9) 0.023(8) 0.043(9) 0.003(7) -0.014(8) 0.001(7)
C122 0.075(11) 0.019(8) 0.051(10) -0.004(7) -0.031(9) -0.003(8)
C123 0.024(7) 0.044(9) 0.055(10) 0.000(7) -0.018(7) -0.017(7)
C124 0.025(7) 0.040(8) 0.026(7) -0.013(6) -0.005(6) 0.001(6)
C125 0.027(8) 0.050(10) 0.079(12) -0.007(9) 0.019(8) -0.010(7)
C126 0.024(7) 0.044(9) 0.062(11) 0.002(8) 0.013(7) 0.025(7)
C127 0.027(8) 0.060(12) 0.097(15) 0.033(10) 0.001(9) 0.010(8)
C128 0.051(11) 0.077(14) 0.089(15) 0.024(11) 0.027(10) -0.001(10)
C129 0.067(12) 0.071(13) 0.066(12) 0.007(10) 0.019(10) 0.005(11)
C130 0.047(10) 0.045(9) 0.069(11) 0.026(8) 0.030(9) 0.003(8)
C131 0.041(6) 0.047(7) 0.046(7) -0.019(6) -0.002(5) -0.018(6)
C132 0.059(7) 0.047(7) 0.051(7) -0.008(6) 0.016(6) -0.006(6)
C133 0.068(8) 0.048(7) 0.066(7) -0.003(6) 0.015(7) -0.015(7)
C134 0.068(8) 0.066(7) 0.075(8) -0.028(7) 0.015(7) -0.027(7)
C135 0.056(7) 0.073(8) 0.057(7) -0.030(7) 0.000(6) -0.037(6)
C136 0.049(7) 0.065(7) 0.052(7) -0.019(6) -0.003(6) -0.026(6)
C137 0.010(6) 0.031(7) 0.022(7) -0.004(6) 0.005(5) 0.010(5)
C138 0.011(6) 0.035(8) 0.029(7) -0.011(6) -0.014(6) 0.004(6)
C139 0.027(7) 0.040(8) 0.031(8) -0.003(6) -0.010(6) 0.008(6)
C140 0.012(6) 0.020(7) 0.053(9) -0.003(6) -0.016(6) 0.000(5)
C141 0.013(6) 0.038(8) 0.027(7) -0.016(6) -0.003(6) 0.011(6)
C142 0.017(6) 0.025(7) 0.023(7) 0.003(6) -0.010(5) -0.009(5)
C143 0.017(6) 0.027(7) 0.022(7) 0.000(6) -0.005(5) -0.011(6)
C144 0.037(8) 0.024(7) 0.027(8) -0.006(6) -0.010(6) 0.002(6)
C145 0.048(9) 0.048(9) 0.016(7) -0.016(7) 0.003(7) -0.016(7)
C146 0.076(12) 0.051(10) 0.040(10) -0.001(8) -0.001(9) -0.028(9)
C147 0.095(15) 0.053(11) 0.048(11) -0.001(9) -0.010(10) -0.040(11)
C148 0.101(15) 0.056(11) 0.024(9) 0.014(8) -0.013(9) 0.001(11)
C149 0.086(13) 0.065(12) 0.034(9) -0.010(8) -0.034(9) 0.003(10)
C150 0.030(7) 0.027(7) 0.016(7) 0.004(6) -0.011(6) -0.011(6)
C151 0.034(8) 0.037(8) 0.033(8) 0.000(7) -0.004(6) 0.004(7)
C152 0.034(8) 0.045(9) 0.049(9) 0.011(7) -0.003(7) -0.019(7)
C153 0.056(10) 0.048(10) 0.046(10) -0.007(8) -0.016(8) -0.017(8)
C154 0.077(12) 0.045(10) 0.018(8) -0.011(7) 0.000(8) 0.004(9)
C155 0.053(9) 0.033(8) 0.033(8) -0.002(7) -0.001(7) -0.012(7)
C156 0.026(7) 0.036(8) 0.057(9) -0.009(7) -0.017(7) 0.000(7)
C157 0.030(6) 0.025(6) 0.021(6) 0.005(5) -0.018(5) 0.005(5)
C158 0.034(7) 0.020(7) 0.021(7) -0.002(6) 0.005(6) -0.002(6)
C159 0.036(8) 0.037(8) 0.021(7) 0.009(6) -0.001(6) -0.006(6)
C160 0.039(8) 0.052(9) 0.025(7) -0.001(7) -0.011(6) -0.006(7)
C161 0.037(8) 0.049(9) 0.041(8) 0.014(7) -0.015(7) -0.014(8)
C162 0.037(8) 0.039(8) 0.038(8) -0.001(6) -0.010(7) 0.000(7)
C163 0.029(7) 0.031(8) 0.037(8) 0.000(6) -0.014(6) -0.001(6)
C164 0.038(8) 0.021(7) 0.029(8) -0.013(6) -0.012(6) 0.010(6)
C165 0.046(9) 0.018(7) 0.054(10) 0.002(7) -0.029(8) -0.001(6)
C166 0.053(10) 0.037(9) 0.063(11) 0.010(8) -0.032(9) 0.002(8)
C167 0.049(9) 0.030(8) 0.064(10) 0.006(7) -0.031(9) 0.005(8)
C168 0.034(8) 0.037(8) 0.049(9) -0.001(7) -0.027(7) 0.000(7)
C169 0.039(8) 0.023(8) 0.052(10) -0.005(7) -0.021(7) 0.006(6)
C170 0.021(6) 0.017(7) 0.032(8) -0.012(6) -0.001(6) 0.010(5)
C171 0.035(8) 0.011(6) 0.039(8) 0.010(6) -0.011(7) -0.003(6)
C172 0.031(7) 0.017(7) 0.034(8) 0.000(6) -0.003(6) -0.001(6)
C173 0.023(7) 0.019(7) 0.041(8) 0.002(6) -0.015(6) -0.007(5)
C174 0.035(8) 0.017(7) 0.043(9) -0.004(6) 0.001(7) 0.001(6)
C175 0.025(7) 0.029(8) 0.038(8) -0.018(6) -0.005(6) -0.002(6)
C176 0.032(8) 0.060(10) 0.031(8) -0.019(7) -0.012(7) 0.001(7)
C177 0.033(7) 0.033(8) 0.026(7) -0.005(6) -0.006(6) -0.015(7)
C178 0.054(10) 0.025(7) 0.045(9) 0.007(6) -0.005(8) -0.011(7)
C179 0.035(8) 0.049(10) 0.059(10) -0.018(8) -0.002(8) 0.011(8)
C180 0.018(7) 0.063(11) 0.073(11) -0.030(9) 0.001(8) 0.003(8)
C181 0.032(8) 0.040(9) 0.058(10) -0.016(8) -0.013(7) 0.012(7)
C182 0.047(9) 0.041(9) 0.043(9) 0.006(7) -0.002(8) 0.000(7)
C183 0.074(8) 0.054(7) 0.035(6) -0.017(6) -0.016(6) 0.026(7)
C184 0.075(8) 0.049(7) 0.032(6) -0.017(6) -0.017(6) 0.014(7)
C185 0.094(8) 0.056(7) 0.042(7) -0.020(6) -0.016(7) 0.018(7)
C186 0.119(9) 0.063(7) 0.051(7) -0.018(6) -0.013(7) 0.035(7)
C187 0.134(9) 0.060(8) 0.043(7) -0.020(6) -0.006(7) 0.036(8)
C188 0.111(8) 0.062(7) 0.046(7) -0.027(6) -0.016(7) 0.036(7)
C189 0.024(7) 0.042(8) 0.042(8) -0.004(6) -0.013(7) -0.014(7)
C190 0.009(6) 0.027(7) 0.042(8) -0.003(6) 0.007(6) 0.001(5)
C191 0.018(6) 0.020(7) 0.041(8) -0.005(6) -0.002(6) 0.002(5)
C192 0.032(8) 0.021(7) 0.045(9) -0.003(6) -0.002(7) 0.001(6)
C193 0.032(8) 0.033(9) 0.062(11) 0.013(8) 0.005(8) 0.012(7)
C194 0.025(8) 0.044(10) 0.056(10) 0.021(8) 0.002(7) 0.003(7)
C195 0.025(7) 0.057(10) 0.028(8) 0.002(7) -0.013(6) 0.000(7)
C196 0.020(7) 0.040(8) 0.039(9) -0.006(7) -0.010(6) 0.010(6)
C197 0.025(7) 0.025(7) 0.032(7) 0.000(5) -0.009(6) 0.012(6)
C198 0.032(8) 0.040(8) 0.029(7) 0.001(6) -0.012(6) 0.011(7)
C199 0.023(7) 0.042(8) 0.029(7) -0.012(6) -0.003(6) 0.017(6)
C200 0.053(9) 0.039(8) 0.051(9) -0.015(7) -0.031(9) 0.023(8)
C201 0.049(9) 0.039(9) 0.056(10) 0.009(7) -0.013(8) 0.009(8)
C202 0.029(7) 0.030(8) 0.040(8) 0.000(6) 0.001(6) 0.009(6)
C203 0.112(8) 0.100(8) 0.112(8) 0.003(7) -0.007(7) 0.002(7)
C204 0.105(7) 0.090(7) 0.106(7) 0.006(6) -0.005(6) 0.006(6)
C205 0.096(7) 0.088(7) 0.107(7) -0.002(6) -0.016(6) 0.003(6)
C206 0.110(8) 0.100(8) 0.116(8) -0.005(7) -0.013(7) -0.002(7)
C301 0.115(12) 0.235(17) 0.094(9) 0.009(12) -0.012(10) -0.051(13)
C302 0.116(11) 0.234(17) 0.087(8) 0.006(11) -0.018(10) -0.051(13)
C303 0.110(12) 0.231(17) 0.086(9) 0.011(11) -0.014(10) -0.052(12)
C304 0.118(12) 0.227(17) 0.088(9) 0.005(12) -0.010(10) -0.051(13)
C305 0.127(12) 0.231(17) 0.096(9) 0.002(12) -0.008(10) -0.049(13)
C306 0.128(12) 0.235(17) 0.101(9) 0.006(11) -0.007(11) -0.047(13)
C401 0.152(13) 0.222(14) 0.159(12) -0.052(12) -0.075(12) -0.004(11)
C402 0.154(13) 0.221(14) 0.158(12) -0.051(12) -0.076(12) -0.005(11)
C403 0.159(13) 0.221(14) 0.159(12) -0.049(12) -0.074(12) -0.011(11)
C404 0.161(13) 0.221(14) 0.160(13) -0.049(12) -0.072(12) -0.013(11)
C405 0.158(13) 0.219(14) 0.159(12) -0.050(12) -0.073(12) -0.009(11)
C406 0.153(13) 0.220(14) 0.158(12) -0.053(12) -0.074(12) -0.005(11)
C501 0.112(11) 0.187(14) 0.100(9) -0.034(10) -0.021(10) 0.023(11)
C502 0.111(11) 0.187(14) 0.092(8) -0.036(10) -0.025(10) 0.030(11)
C503 0.114(12) 0.188(15) 0.085(8) -0.041(10) -0.026(9) 0.019(10)
C504 0.114(11) 0.185(14) 0.088(8) -0.038(10) -0.025(10) 0.015(11)
C505 0.113(11) 0.182(14) 0.090(8) -0.038(10) -0.024(10) 0.014(11)
C506 0.110(11) 0.185(15) 0.093(9) -0.033(11) -0.025(9) 0.023(11)
C601 0.05(2) 0.17(3) 0.21(3) 0.00(3) 0.00(2) -0.03(2)
C602 0.064(17) 0.18(3) 0.21(3) -0.01(2) -0.017(19) -0.014(18)
C603 0.066(17) 0.18(3) 0.22(3) -0.02(2) -0.019(18) -0.008(17)
C604 0.071(17) 0.19(3) 0.22(3) -0.02(2) -0.020(19) -0.003(17)
C605 0.074(18) 0.19(3) 0.23(3) -0.02(2) -0.02(2) 0.003(18)
C606 0.09(2) 0.20(4) 0.25(3) -0.01(3) -0.02(3) 0.03(2)
C611 0.16(2) 0.131(19) 0.058(14) -0.013(14) -0.045(14) 0.014(19)
C612 0.16(2) 0.130(19) 0.061(14) -0.012(14) -0.042(14) 0.015(19)
C613 0.16(2) 0.132(19) 0.062(14) -0.014(14) -0.044(14) 0.015(19)
C614 0.17(2) 0.135(19) 0.067(14) -0.013(14) -0.043(15) 0.015(19)
C615 0.17(2) 0.13(2) 0.066(14) -0.012(14) -0.041(15) 0.017(19)
C616 0.16(2) 0.135(19) 0.063(14) -0.011(14) -0.042(14) 0.016(19)

loop_
_atom_type_symbol
_atom_type_description
_atom_type_scat_dispersion_real
_atom_type_scat_dispersion_imag
_atom_type_scat_source
C C 0.0033 0.0016 'International Tables Vol C Tables 4.2.6.8 and 6.1.1.4'
H H 0.0000 0.0000 'International Tables Vol C Tables 4.2.6.8 and 6.1.1.4'
O O 0.0106 0.0060 'International Tables Vol C Tables 4.2.6.8 and 6.1.1.4'
U U -9.6767 9.6646 'International Tables Vol C Tables 4.2.6.8 and 6.1.1.4'

loop_
_geom_angle_atom_site_label_1
_geom_angle_atom_site_label_2
_geom_angle_atom_site_label_3
_geom_angle
O4 U1 O1 160.6(4)
O4 U1 O3 98.5(4)
O1 U1 O3 99.7(3)
O4 U1 O2 93.3(4)
O1 U1 O2 90.5(3)
O3 U1 O2 98.3(3)
O4 U1 O5 80.5(4)
O1 U1 O5 94.8(3)
O3 U1 O5 84.5(3)
O2 U1 O5 173.5(3)
C1 O1 U1 150.7(8)
C34 O2 U1 159.9(7)
C67 O3 U1 169.1(8)
C103 O5 C100 110.7(11)
C103 O5 U1 132.1(7)
C100 O5 U1 116.9(8)
C6 C1 O1 122.9(11)
C6 C1 C2 118.9(11)
O1 C1 C2 118.2(11)
C3 C2 C1 117.4(11)
C3 C2 C21 120.0(11)
C1 C2 C21 122.6(10)
C4 C3 C2 124.2(12)
C4 C3 H3A 117.9
C2 C3 H3A 117.9
C3 C4 C5 116.3(11)
C3 C4 C20 122.2(11)
C5 C4 C20 121.4(11)
C6 C5 C4 121.8(11)
C6 C5 H5A 119.1
C4 C5 H5A 119.1
C1 C6 C5 121.4(11)
C1 C6 C7 116.4(10)
C5 C6 C7 122.1(11)
C8 C7 C6 111.7(10)
C8 C7 C14 111.7(10)
C6 C7 C14 113.1(10)
C8 C7 H7A 106.6
C6 C7 H7A 106.6
C14 C7 H7A 106.6
C13 C8 C9 118.4(12)
C13 C8 C7 119.7(12)
C9 C8 C7 121.6(12)
C10 C9 C8 120.7(14)
C10 C9 H9A 119.6
C8 C9 H9A 119.6
C9 C10 C11 120.3(15)
C9 C10 H10A 119.9
C11 C10 H10A 119.9
C12 C11 C10 120.5(14)
C12 C11 H11A 119.7
C10 C11 H11A 119.7
C11 C12 C13 118.0(15)
C11 C12 H12A 121.0
C13 C12 H12A 121.0
C8 C13 C12 122.0(14)
C8 C13 H13A 119.0
C12 C13 H13A 119.0
C15 C14 C19 122.0(14)
C15 C14 C7 122.8(12)
C19 C14 C7 115.0(12)
C14 C15 C16 121.1(14)
C14 C15 H15A 119.5
C16 C15 H15A 119.5
C17 C16 C15 118.9(15)
C17 C16 H16A 120.5
C15 C16 H16A 120.5
C16 C17 C18 122.2(15)
C16 C17 H17A 118.9
C18 C17 H17A 118.9
C17 C18 C19 120.9(16)
C17 C18 H18A 119.5
C19 C18 H18A 119.5
C14 C19 C18 114.8(16)
C14 C19 H19A 122.6
C18 C19 H19A 122.6
C4 C20 H20A 109.5
C4 C20 H20B 109.5
H20A C20 H20B 109.5
C4 C20 H20C 109.5
H20A C20 H20C 109.5
H20B C20 H20C 109.5
C22 C21 C28 116.6(10)
C22 C21 C2 110.2(9)
C28 C21 C2 111.6(9)
C22 C21 H21A 105.9
C28 C21 H21A 105.9
C2 C21 H21A 105.9
C23 C22 C27 116.5(12)
C23 C22 C21 121.1(11)
C27 C22 C21 122.5(11)
C24 C23 C22 123.5(13)
C24 C23 H23A 118.3
C22 C23 H23A 118.3
C23 C24 C25 121.1(14)
C23 C24 H24A 119.5
C25 C24 H24A 119.5
C24 C25 C26 117.7(13)
C24 C25 H25A 121.1
C26 C25 H25A 121.1
C27 C26 C25 121.7(13)
C27 C26 H26A 119.2
C25 C26 H26A 119.2
C26 C27 C22 119.6(13)
C26 C27 H27A 120.2
C22 C27 H27A 120.2
C33 C28 C29 117.0(11)
C33 C28 C21 122.2(11)
C29 C28 C21 120.9(10)
C30 C29 C28 121.8(12)
C30 C29 H29A 119.1
C28 C29 H29A 119.1
C29 C30 C31 119.9(12)
C29 C30 H30A 120.0
C31 C30 H30A 120.1
C32 C31 C30 119.9(12)
C32 C31 H31A 120.0
C30 C31 H31A 120.0
C31 C32 C33 118.9(12)
C31 C32 H32A 120.6
C33 C32 H32A 120.6
C28 C33 C32 122.5(12)
C28 C33 H33A 118.8
C32 C33 H33A 118.8
C39 C34 O2 122.7(11)
C39 C34 C35 119.3(11)
O2 C34 C35 118.0(11)
C36 C35 C34 115.7(11)
C36 C35 C54 121.1(11)
C34 C35 C54 123.1(11)
C37 C36 C35 124.7(13)
C37 C36 H36A 117.7
C35 C36 H36A 117.7
C36 C37 C38 117.7(13)
C36 C37 C53 121.1(13)
C38 C37 C53 121.2(13)
C39 C38 C37 119.6(13)
C39 C38 H38A 120.2
C37 C38 H38A 120.2
C38 C39 C34 122.2(12)
C38 C39 C40 120.7(12)
C34 C39 C40 117.1(11)
C41 C40 C47 115.3(10)
C41 C40 C39 114.9(11)
C47 C40 C39 108.2(10)
C41 C40 H40A 105.9
C47 C40 H40A 105.9
C39 C40 H40A 105.9
C46 C41 C42 116.6(13)
C46 C41 C40 124.0(13)
C42 C41 C40 119.4(12)
C41 C42 C43 122.5(14)
C41 C42 H42A 118.8
C43 C42 H42A 118.8
C44 C43 C42 119.6(16)
C44 C43 H43A 120.2
C42 C43 H43A 120.2
C43 C44 C45 121.1(16)
C43 C44 H44A 119.4
C45 C44 H44A 119.4
C44 C45 C46 118.2(15)
C44 C45 H45A 120.9
C46 C45 H45A 120.9
C41 C46 C45 121.9(15)
C41 C46 H46A 119.0
C45 C46 H46A 119.0
C48 C47 C52 116.6(13)
C48 C47 C40 121.7(13)
C52 C47 C40 121.7(12)
C49 C48 C47 122.1(14)
C49 C48 H48A 118.9
C47 C48 H48A 118.9
C48 C49 C50 120.9(13)
C48 C49 H49A 119.6
C50 C49 H49A 119.6
C51 C50 C49 119.1(13)
C51 C50 H50A 120.4
C49 C50 H50A 120.4
C50 C51 C52 119.8(14)
C50 C51 H51A 120.1
C52 C51 H51A 120.1
C51 C52 C47 121.4(13)
C51 C52 H52A 119.3
C47 C52 H52A 119.3
C37 C53 H53A 109.5
C37 C53 H53B 109.5
H53A C53 H53B 109.5
C37 C53 H53C 109.5
H53A C53 H53C 109.5
H53B C53 H53C 109.5
C55 C54 C35 117.8(12)
C55 C54 C61 113.4(11)
C35 C54 C61 111.1(11)
C55 C54 H54A 104.3
C35 C54 H54A 104.3
C61 C54 H54A 104.3
C60 C55 C56 115.9(14)
C60 C55 C54 122.0(14)
C56 C55 C54 122.1(13)
C55 C56 C57 121.4(15)
C55 C56 H56A 119.3
C57 C56 H56A 119.3
C58 C57 C56 120.1(17)
C58 C57 H57A 119.9
C56 C57 H57A 119.9
C57 C58 C59 118.1(15)
C57 C58 H58A 120.9
C59 C58 H58A 120.9
C60 C59 C58 119.8(17)
C60 C59 H59A 120.1
C58 C59 H59A 120.1
C59 C60 C55 124.5(17)
C59 C60 H60A 117.7
C55 C60 H60A 117.7
C66 C61 C62 119.3(16)
C66 C61 C54 120.5(14)
C62 C61 C54 120.0(16)
C63 C62 C61 120.6(19)
C63 C62 H62A 119.7
C61 C62 H62A 119.7
C62 C63 C64 119.4(19)
C62 C63 H63A 120.3
C64 C63 H63A 120.3
C65 C64 C63 119.7(18)
C65 C64 H64A 120.1
C63 C64 H64A 120.1
C66 C65 C64 119(2)
C66 C65 H65A 120.4
C64 C65 H65A 120.4
C65 C66 C61 121.2(18)
C65 C66 H66A 119.4
C61 C66 H66A 119.4
O3 C67 C72 121.8(11)
O3 C67 C68 120.9(12)
C72 C67 C68 117.2(12)
C69 C68 C67 120.7(13)
C69 C68 C87 121.3(11)
C67 C68 C87 118.0(11)
C70 C69 C68 121.7(12)
C70 C69 H69A 119.2
C68 C69 H69A 119.2
C69 C70 C71 117.3(12)
C69 C70 C86 122.6(12)
C71 C70 C86 120.1(12)
C72 C71 C70 122.2(12)
C72 C71 H71A 118.9
C70 C71 H71A 118.9
C71 C72 C67 120.7(12)
C71 C72 C73 119.7(12)
C67 C72 C73 119.6(11)
C74 C73 C80 112.8(10)
C74 C73 C72 111.5(10)
C80 C73 C72 111.6(10)
C74 C73 H73A 106.9
C80 C73 H73A 106.9
C72 C73 H73A 106.8
C79 C74 C75 118.3(12)
C79 C74 C73 118.2(11)
C75 C74 C73 123.4(11)
C76 C75 C74 120.4(12)
C76 C75 H75A 119.8
C74 C75 H75A 119.8
C75 C76 C77 120.4(12)
C75 C76 H76A 119.8
C77 C76 H76A 119.8
C78 C77 C76 118.6(13)
C78 C77 H77A 120.7
C76 C77 H77A 120.7
C79 C78 C77 120.4(13)
C79 C78 H78A 119.8
C77 C78 H78A 119.8
C78 C79 C74 121.9(13)
C78 C79 H79A 119.0
C74 C79 H79A 119.0
C85 C80 C81 119.4(12)
C85 C80 C73 117.9(11)
C81 C80 C73 122.7(11)
C82 C81 C80 120.8(13)
C82 C81 H81A 119.6
C80 C81 H81A 119.6
C83 C82 C81 118.5(14)
C83 C82 H82A 120.8
C81 C82 H82A 120.8
C82 C83 C84 121.2(14)
C82 C83 H83A 119.4
C84 C83 H83A 119.4
C83 C84 C85 120.8(15)
C83 C84 H84A 119.6
C85 C84 H84A 119.6
C84 C85 C80 119.3(14)
C84 C85 H85A 120.3
C80 C85 H85A 120.4
C70 C86 H86A 109.5
C70 C86 H86B 109.5
H86A C86 H86B 109.5
C70 C86 H86C 109.5
H86A C86 H86C 109.5
H86B C86 H86C 109.5
C88 C87 C94 111.9(11)
C88 C87 C68 112.1(11)
C94 C87 C68 113.0(11)
C88 C87 H87A 106.5
C94 C87 H87A 106.5
C68 C87 H87A 106.5
C89 C88 C93 117.0(14)
C89 C88 C87 122.6(13)
C93 C88 C87 120.4(13)
C88 C89 C90 122.0(14)
C88 C89 H89A 119.0
C90 C89 H89A 119.0
C91 C90 C89 121.2(14)
C91 C90 H90A 119.4
C89 C90 H90A 119.4
C92 C91 C90 119.3(14)
C92 C91 H91A 120.3
C90 C91 H91A 120.3
C91 C92 C93 120.3(15)
C91 C92 H92A 119.8
C93 C92 H92A 119.8
C88 C93 C92 120.2(15)
C88 C93 H93A 119.9
C92 C93 H93A 119.9
C99 C94 C95 118.5(14)
C99 C94 C87 124.4(13)
C95 C94 C87 116.8(12)
C96 C95 C94 119.1(16)
C96 C95 H95A 120.5
C94 C95 H95A 120.5
C97 C96 C95 118.7(17)
C97 C96 H96A 120.6
C95 C96 H96A 120.6
C98 C97 C96 122.0(18)
C98 C97 H97A 119.0
C96 C97 H97A 119.0
C97 C98 C99 119.6(18)
C97 C98 H98A 120.2
C99 C98 H98A 120.2
C94 C99 C98 122.0(15)
C94 C99 H99A 119.0
C98 C99 H99A 119.0
C101 C100 O5 108.5(15)
C101 C100 H10B 110.0
O5 C100 H10B 110.0
C101 C100 H10C 110.0
O5 C100 H10C 110.0
H10B C100 H10C 108.4
C100 C101 C102 105.8(16)
C100 C101 H10D 110.6
C102 C101 H10D 110.6
C100 C101 H10E 110.6
C102 C101 H10E 110.6
H10D C101 H10E 108.7
C101 C102 C103 103.7(13)
C101 C102 H10F 111.0
C103 C102 H10F 111.0
C101 C102 H10G 111.0
C103 C102 H10G 111.0
H10F C102 H10G 109.0
O5 C103 C102 104.7(10)
O5 C103 H10H 110.8
C102 C103 H10H 110.8
O5 C103 H10I 110.8
C102 C103 H10I 110.8
H10H C103 H10I 108.9
O9 U2 O6 143.0(5)
O9 U2 O7 90.5(4)
O6 U2 O7 99.0(3)
O9 U2 O8 119.6(5)
O6 U2 O8 95.5(3)
O7 U2 O8 93.5(3)
O9 U2 O10 80.7(4)
O6 U2 O10 91.0(3)
O7 U2 O10 170.0(3)
O8 U2 O10 86.5(4)
C104 O6 U2 157.3(7)
C137 O7 U2 156.0(8)
C170 O8 U2 158.8(7)
C203 O10 C206 111.9(15)
C203 O10 U2 129.1(13)
C206 O10 U2 118.5(10)
O6 C104 C109 121.7(11)
O6 C104 C105 120.2(11)
C109 C104 C105 118.0(11)
C106 C105 C104 119.3(12)
C106 C105 C124 124.6(12)
C104 C105 C124 116.2(11)
C105 C106 C107 121.5(13)
C105 C106 H10J 119.2
C107 C106 H10J 119.2
C106 C107 C108 120.4(12)
C106 C107 C123 121.4(12)
C108 C107 C123 118.2(11)
C109 C108 C107 119.8(12)
C109 C108 H10K 120.1
C107 C108 H10K 120.1
C108 C109 C104 120.7(12)
C108 C109 C110 121.6(11)
C104 C109 C110 117.6(11)
C117 C110 C111 112.4(10)
C117 C110 C109 111.0(10)
C111 C110 C109 111.3(11)
C117 C110 H11B 107.3
C111 C110 H11B 107.3
C109 C110 H11B 107.3
C112 C111 C116 118.6(13)
C112 C111 C110 123.1(11)
C116 C111 C110 118.2(12)
C113 C112 C111 121.7(13)
C113 C112 H11C 119.2
C111 C112 H11C 119.2
C112 C113 C114 119.8(15)
C112 C113 H11D 120.1
C114 C113 H11D 120.1
C115 C114 C113 120.4(14)
C115 C114 H11E 119.8
C113 C114 H11E 119.8
C114 C115 C116 120.2(14)
C114 C115 H11F 119.9
C116 C115 H11F 119.9
C111 C116 C115 119.2(14)
C111 C116 H11G 120.4
C115 C116 H11G 120.4
C122 C117 C118 114.1(12)
C122 C117 C110 121.3(12)
C118 C117 C110 124.6(11)
C119 C118 C117 121.9(12)
C119 C118 H11I 119.1
C117 C118 H11I 119.1
C120 C119 C118 120.3(13)
C120 C119 H11J 119.9
C118 C119 H11J 119.9
C119 C120 C121 119.9(14)
C119 C120 H12B 120.1
C121 C120 H12B 120.1
C122 C121 C120 119.5(14)
C122 C121 H12C 120.3
C120 C121 H12C 120.3
C121 C122 C117 124.3(14)
C121 C122 H12D 117.9
C117 C122 H12D 117.9
C107 C123 H12E 109.5
C107 C123 H12F 109.5
H12E C123 H12F 109.5
C107 C123 H12G 109.5
H12E C123 H12G 109.5
H12F C123 H12G 109.5
C105 C124 C125 116.2(11)
C105 C124 C131 111.0(11)
C125 C124 C131 113.1(11)
C105 C124 H12H 105.1
C125 C124 H12H 105.1
C131 C124 H12H 105.1
C126 C125 C130 116.1(15)
C126 C125 C124 125.3(13)
C130 C125 C124 118.4(13)
C125 C126 C127 121.3(15)
C125 C126 H12I 119.4
C127 C126 H12I 119.4
C128 C127 C126 120.2(16)
C128 C127 H12K 119.9
C126 C127 H12K 119.9
C127 C128 C129 120.1(17)
C127 C128 H12L 119.9
C129 C128 H12L 119.9
C130 C129 C128 121.0(17)
C130 C129 H12M 119.5
C128 C129 H12M 119.5
C129 C130 C125 121.3(15)
C129 C130 H13B 119.3
C125 C130 H13B 119.3
C132 C131 C136 119.7(14)
C132 C131 C124 119.7(13)
C136 C131 C124 120.4(14)
C131 C132 C133 117.6(17)
C131 C132 H13C 121.2
C133 C132 H13C 121.2
C134 C133 C132 117.5(18)
C134 C133 H13D 121.2
C132 C133 H13D 121.2
C133 C134 C135 124.7(17)
C133 C134 H13E 117.7
C135 C134 H13E 117.7
C136 C135 C134 116.1(17)
C136 C135 H13F 121.9
C134 C135 H13F 121.9
C135 C136 C131 124.2(18)
C135 C136 H13G 117.9
C131 C136 H13G 117.9
O7 C137 C142 122.3(11)
O7 C137 C138 118.4(10)
C142 C137 C138 119.2(10)
C139 C138 C137 119.6(11)
C139 C138 C157 121.1(11)
C137 C138 C157 119.0(10)
C138 C139 C140 121.7(12)
C138 C139 H13H 119.2
C140 C139 H13H 119.1
C141 C140 C139 118.5(11)
C141 C140 C156 119.7(12)
C139 C140 C156 121.8(12)
C140 C141 C142 121.6(11)
C140 C141 H14A 119.2
C142 C141 H14A 119.2
C137 C142 C141 119.4(11)
C137 C142 C143 119.1(10)
C141 C142 C143 121.3(11)
C142 C143 C144 115.6(10)
C142 C143 C150 110.1(10)
C144 C143 C150 112.2(10)
C142 C143 H14B 106.1
C144 C143 H14B 106.1
C150 C143 H14B 106.1
C145 C144 C149 116.3(14)
C145 C144 C143 124.0(12)
C149 C144 C143 119.6(13)
C146 C145 C144 125.2(15)
C146 C145 H14C 117.4
C144 C145 H14C 117.4
C145 C146 C147 116.6(16)
C145 C146 H14D 121.7
C147 C146 H14D 121.7
C148 C147 C146 122.1(16)
C148 C147 H14E 119.0
C146 C147 H14E 119.0
C147 C148 C149 118.9(16)
C147 C148 H14F 120.5
C149 C148 H14F 120.5
C148 C149 C144 120.8(16)
C148 C149 H14G 119.6
C144 C149 H14G 119.6
C151 C150 C155 116.9(12)
C151 C150 C143 120.3(11)
C155 C150 C143 122.3(11)
C150 C151 C152 123.9(13)
C150 C151 H15B 118.0
C152 C151 H15B 118.0
C153 C152 C151 119.8(13)
C153 C152 H15C 120.1
C151 C152 H15C 120.1
C152 C153 C154 118.7(14)
C152 C153 H15D 120.7
C154 C153 H15D 120.7
C153 C154 C155 120.7(14)
C153 C154 H15E 119.6
C155 C154 H15E 119.6
C150 C155 C154 119.9(13)
C150 C155 H15F 120.1
C154 C155 H15F 120.1
C140 C156 H15G 109.5
C140 C156 H15H 109.5
H15G C156 H15H 109.5
C140 C156 H15I 109.5
H15G C156 H15I 109.5
H15H C156 H15I 109.5
C158 C157 C138 109.8(10)
C158 C157 C164 114.2(10)
C138 C157 C164 113.9(10)
C158 C157 H15J 106.0
C138 C157 H15J 106.1
C164 C157 H15J 106.1
C163 C158 C159 116.0(12)
C163 C158 C157 123.2(11)
C159 C158 C157 120.8(11)
C160 C159 C158 121.9(13)
C160 C159 H15K 119.0
C158 C159 H15K 119.0
C159 C160 C161 120.5(14)
C159 C160 H16B 119.7
C161 C160 H16B 119.7
C160 C161 C162 119.7(13)
C160 C161 H16C 120.2
C162 C161 H16C 120.2
C163 C162 C161 119.2(13)
C163 C162 H16D 120.4
C161 C162 H16D 120.4
C162 C163 C158 122.6(13)
C162 C163 H16E 118.7
C158 C163 H16E 118.7
C165 C164 C169 120.3(12)
C165 C164 C157 122.9(12)
C169 C164 C157 116.8(12)
C164 C165 C166 121.2(13)
C164 C165 H16F 119.4
C166 C165 H16F 119.4
C167 C166 C165 120.0(14)
C167 C166 H16G 120.0
C165 C166 H16G 120.0
C166 C167 C168 118.7(14)
C166 C167 H16H 120.7
C168 C167 H16H 120.7
C167 C168 C169 121.1(13)
C167 C168 H16I 119.4
C169 C168 H16I 119.4
C164 C169 C168 118.6(13)
C164 C169 H16J 120.7
C168 C169 H16J 120.7
O8 C170 C171 121.4(11)
O8 C170 C175 117.3(11)
C171 C170 C175 121.3(12)
C172 C171 C170 117.7(12)
C172 C171 C190 121.0(12)
C170 C171 C190 121.2(12)
C171 C172 C173 123.8(12)
C171 C172 H17B 118.1
C173 C172 H17B 118.1
C172 C173 C174 117.9(12)
C172 C173 C189 122.0(12)
C174 C173 C189 120.1(11)
C173 C174 C175 120.5(12)
C173 C174 H17C 119.7
C175 C174 H17C 119.7
C170 C175 C174 118.7(12)
C170 C175 C176 123.6(12)
C174 C175 C176 117.5(11)
C175 C176 C177 113.5(11)
C175 C176 C183 113.4(12)
C177 C176 C183 114.5(12)
C175 C176 H17D 104.7
C177 C176 H17D 104.7
C183 C176 H17D 104.7
C178 C177 C182 119.0(13)
C178 C177 C176 123.7(13)
C182 C177 C176 117.3(12)
C177 C178 C179 120.0(14)
C177 C178 H17E 120.0
C179 C178 H17E 120.0
C178 C179 C180 123.4(15)
C178 C179 H17F 118.3
C180 C179 H17F 118.3
C179 C180 C181 117.1(13)
C179 C180 H18B 121.4
C181 C180 H18B 121.4
C180 C181 C182 121.5(14)
C180 C181 H18C 119.2
C182 C181 H18C 119.2
C181 C182 C177 119.0(13)
C181 C182 H18D 120.5
C177 C182 H18D 120.5
C188 C183 C184 118.1(16)
C188 C183 C176 120.9(14)
C184 C183 C176 120.9(13)
C183 C184 C185 121.8(14)
C183 C184 H18E 119.1
C185 C184 H18E 119.1
C186 C185 C184 119.5(16)
C186 C185 H18F 120.2
C184 C185 H18F 120.2
C187 C186 C185 118.2(18)
C187 C186 H18G 120.9
C185 C186 H18G 120.9
C186 C187 C188 121.1(17)
C186 C187 H18H 119.4
C188 C187 H18H 119.5
C183 C188 C187 118.8(16)
C183 C188 H18I 120.6
C187 C188 H18I 120.6
C173 C189 H18J 109.5
C173 C189 H18K 109.5
H18J C189 H18K 109.5
C173 C189 H18L 109.5
H18J C189 H18L 109.5
H18K C189 H18L 109.5
C171 C190 C197 112.3(10)
C171 C190 C191 108.9(10)
C197 C190 C191 113.2(10)
C171 C190 H19B 107.4
C197 C190 H19B 107.4
C191 C190 H19B 107.4
C196 C191 C192 117.3(13)
C196 C191 C190 124.5(11)
C192 C191 C190 118.1(12)
C193 C192 C191 122.3(14)
C193 C192 H19C 118.9
C191 C192 H19C 118.9
C192 C193 C194 118.9(14)
C192 C193 H19D 120.6
C194 C193 H19D 120.6
C195 C194 C193 119.6(14)
C195 C194 H19E 120.2
C193 C194 H19E 120.2
C194 C195 C196 121.3(14)
C194 C195 H19F 119.4
C196 C195 H19F 119.4
C195 C196 C191 120.6(13)
C195 C196 H19G 119.7
C191 C196 H19G 119.7
C202 C197 C198 116.2(11)
C202 C197 C190 124.0(11)
C198 C197 C190 119.7(11)
C199 C198 C197 120.5(12)
C199 C198 H19H 119.7
C197 C198 H19H 119.7
C200 C199 C198 121.1(12)
C200 C199 H19I 119.5
C198 C199 H19I 119.4
C199 C200 C201 119.7(12)
C199 C200 H20D 120.2
C201 C200 H20D 120.2
C202 C201 C200 118.4(13)
C202 C201 H20E 120.8
C200 C201 H20E 120.8
C197 C202 C201 124.0(13)
C197 C202 H20F 118.0
C201 C202 H20F 118.0
O10 C203 C204 111.5(18)
O10 C203 H20G 109.3
C204 C203 H20G 109.3
O10 C203 H20H 109.3
C204 C203 H20H 109.3
H20G C203 H20H 108.0
C205 C204 C203 90.5(17)
C205 C204 H20I 113.5
C203 C204 H20I 113.6
C205 C204 H20J 113.6
C203 C204 H20J 113.6
H20I C204 H20J 110.8
C204 C205 C206 102.9(17)
C204 C205 H20K 111.2
C206 C205 H20K 111.2
C204 C205 H20L 111.2
C206 C205 H20L 111.2
H20K C205 H20L 109.1
O10 C206 C205 94.5(15)
O10 C206 H20M 112.8
C205 C206 H20M 112.8
O10 C206 H20N 112.8
C205 C206 H20N 112.8
H20M C206 H20N 110.3
C302 C301 C306 120.0
C302 C301 H301 120.0
C306 C301 H301 120.0
C303 C302 C301 120.0
C303 C302 H302 120.0
C301 C302 H302 120.0
C304 C303 C302 120.0
C304 C303 H303 120.0
C302 C303 H303 120.0
C303 C304 C305 120.0
C303 C304 H304 120.0
C305 C304 H304 120.0
C304 C305 C306 120.0
C304 C305 H305 120.0
C306 C305 H305 120.0
C305 C306 C301 120.0
C305 C306 H306 120.0
C301 C306 H306 120.0
C402 C401 C406 120.0
C402 C401 H401 120.0
C406 C401 H401 120.0
C403 C402 C401 120.0
C403 C402 H402 120.0
C401 C402 H402 120.0
C402 C403 C404 120.0
C402 C403 H403 120.0
C404 C403 H403 120.0
C405 C404 C403 120.0
C405 C404 H404 120.0
C403 C404 H404 120.0
C406 C405 C404 120.0
C406 C405 H405 120.0
C404 C405 H405 120.0
C405 C406 C401 120.0
C405 C406 H406 120.0
C401 C406 H406 120.0
C502 C501 C506 120.0
C502 C501 H501 120.0
C506 C501 H501 120.0
C503 C502 C501 120.0
C503 C502 H502 120.0
C501 C502 H502 120.0
C502 C503 C504 120.0
C502 C503 H503 120.0
C504 C503 H503 120.0
C505 C504 C503 120.0
C505 C504 H504 120.0
C503 C504 H504 120.0
C504 C505 C506 120.0
C504 C505 H505 120.0
C506 C505 H505 120.0
C505 C506 C501 120.0
C505 C506 H506 120.0
C501 C506 H506 120.0
C601 C602 C603 111.4(14)
C601 C602 H60E 109.3
C603 C602 H60E 109.3
C601 C602 H60F 109.4
C603 C602 H60F 109.3
H60E C602 H60F 108.0
C604 C603 C602 112.9(14)
C604 C603 H60G 108.9
C602 C603 H60G 109.0
C604 C603 H60H 109.1
C602 C603 H60H 109.0
H60G C603 H60H 107.8
C603 C604 C605 112.8(14)
C603 C604 H60I 109.1
C605 C604 H60I 109.1
C603 C604 H60J 109.0
C605 C604 H60J 108.9
H60I C604 H60J 107.8
C606 C605 C604 112.7(14)
C606 C605 H60K 109.2
C604 C605 H60K 109.0
C606 C605 H60L 109.1
C604 C605 H60L 109.0
H60K C605 H60L 107.8
C612 C611 C616 120.0
C612 C611 H611 120.0
C616 C611 H611 120.0
C611 C612 C613 120.0
C611 C612 H612 120.0
C613 C612 H612 120.0
C614 C613 C612 120.0
C614 C613 H613 120.0
C612 C613 H613 120.0
C613 C614 C615 120.0
C613 C614 H614 120.0
C615 C614 H614 120.0
C616 C615 C614 120.0
C616 C615 H615 120.0
C614 C615 H615 120.0
C615 C616 C611 120.0
C615 C616 H616 120.0
C611 C616 H616 120.0

loop_
_geom_bond_atom_site_label_1
_geom_bond_atom_site_label_2
_geom_bond_distance
U1 O4 1.842(8)
U1 O1 2.103(9)
U1 O3 2.127(8)
U1 O2 2.129(8)
U1 O5 2.434(8)
O1 C1 1.360(14)
O2 C34 1.376(14)
O3 C67 1.319(15)
O5 C103 1.393(13)
O5 C100 1.450(18)
C1 C6 1.355(16)
C1 C2 1.452(17)
C2 C3 1.388(15)
C2 C21 1.535(16)
C3 C4 1.365(16)
C3 H3A 0.9500
C4 C5 1.414(17)
C4 C20 1.490(16)
C5 C6 1.376(15)
C5 H5A 0.9500
C6 C7 1.525(17)
C7 C8 1.526(17)
C7 C14 1.565(17)
C7 H7A 1.0000
C8 C13 1.362(18)
C8 C9 1.402(17)
C9 C10 1.343(18)
C9 H9A 0.9500
C10 C11 1.39(2)
C10 H10A 0.9500
C11 C12 1.37(2)
C11 H11A 0.9500
C12 C13 1.392(19)
C12 H12A 0.9500
C13 H13A 0.9500
C14 C15 1.380(17)
C14 C19 1.39(2)
C15 C16 1.385(18)
C15 H15A 0.9500
C16 C17 1.32(2)
C16 H16A 0.9500
C17 C18 1.38(2)
C17 H17A 0.9500
C18 C19 1.444(19)
C18 H18A 0.9500
C19 H19A 0.9500
C20 H20A 0.9800
C20 H20B 0.9800
C20 H20C 0.9800
C21 C22 1.498(16)
C21 C28 1.528(16)
C21 H21A 1.0000
C22 C23 1.390(17)
C22 C27 1.413(17)
C23 C24 1.348(18)
C23 H23A 0.9500
C24 C25 1.366(19)
C24 H24A 0.9500
C25 C26 1.404(19)
C25 H25A 0.9500
C26 C27 1.386(17)
C26 H26A 0.9500
C27 H27A 0.9500
C28 C33 1.383(16)
C28 C29 1.421(17)
C29 C30 1.362(17)
C29 H29A 0.9500
C30 C31 1.407(17)
C30 H30A 0.9500
C31 C32 1.389(17)
C31 H31A 0.9500
C32 C33 1.398(16)
C32 H32A 0.9500
C33 H33A 0.9500
C34 C39 1.374(17)
C34 C35 1.413(17)
C35 C36 1.413(17)
C35 C54 1.507(17)
C36 C37 1.344(17)
C36 H36A 0.9500
C37 C38 1.400(17)
C37 C53 1.487(19)
C38 C39 1.371(17)
C38 H38A 0.9500
C39 C40 1.554(17)
C40 C41 1.499(18)
C40 C47 1.530(18)
C40 H40A 1.0000
C41 C46 1.350(18)
C41 C42 1.39(2)
C42 C43 1.40(2)
C42 H42A 0.9500
C43 C44 1.32(2)
C43 H43A 0.9500
C44 C45 1.38(2)
C44 H44A 0.9500
C45 C46 1.43(2)
C45 H45A 0.9500
C46 H46A 0.9500
C47 C48 1.388(18)
C47 C52 1.435(19)
C48 C49 1.369(19)
C48 H48A 0.9500
C49 C50 1.40(2)
C49 H49A 0.9500
C50 C51 1.389(18)
C50 H50A 0.9500
C51 C52 1.391(18)
C51 H51A 0.9500
C52 H52A 0.9500
C53 H53A 0.9800
C53 H53B 0.9800
C53 H53C 0.9800
C54 C55 1.475(18)
C54 C61 1.51(2)
C54 H54A 1.0000
C55 C60 1.38(2)
C55 C56 1.39(2)
C56 C57 1.40(2)
C56 H56A 0.9500
C57 C58 1.37(2)
C57 H57A 0.9500
C58 C59 1.42(2)
C58 H58A 0.9500
C59 C60 1.33(2)
C59 H59A 0.9500
C60 H60A 0.9500
C61 C66 1.40(2)
C61 C62 1.42(2)
C62 C63 1.37(2)
C62 H62A 0.9500
C63 C64 1.44(3)
C63 H63A 0.9500
C64 C65 1.41(3)
C64 H64A 0.9500
C65 C66 1.39(2)
C65 H65A 0.9500
C66 H66A 0.9500
C67 C72 1.394(18)
C67 C68 1.417(17)
C68 C69 1.390(17)
C68 C87 1.553(17)
C69 C70 1.385(17)
C69 H69A 0.9500
C70 C71 1.392(17)
C70 C86 1.523(17)
C71 C72 1.390(17)
C71 H71A 0.9500
C72 C73 1.552(17)
C73 C74 1.531(17)
C73 C80 1.535(17)
C73 H73A 1.0000
C74 C79 1.391(17)
C74 C75 1.406(17)
C75 C76 1.388(17)
C75 H75A 0.9500
C76 C77 1.412(19)
C76 H76A 0.9500
C77 C78 1.400(18)
C77 H77A 0.9500
C78 C79 1.369(17)
C78 H78A 0.9500
C79 H79A 0.9500
C80 C85 1.383(17)
C80 C81 1.407(17)
C81 C82 1.384(18)
C81 H81A 0.9500
C82 C83 1.38(2)
C82 H82A 0.9500
C83 C84 1.37(2)
C83 H83A 0.9500
C84 C85 1.381(18)
C84 H84A 0.9500
C85 H85A 0.9500
C86 H86A 0.9800
C86 H86B 0.9800
C86 H86C 0.9800
C87 C88 1.505(19)
C87 C94 1.535(18)
C87 H87A 1.0000
C88 C89 1.357(19)
C88 C93 1.401(19)
C89 C90 1.385(19)
C89 H89A 0.9500
C90 C91 1.38(2)
C90 H90A 0.9500
C91 C92 1.32(2)
C91 H91A 0.9500
C92 C93 1.445(18)
C92 H92A 0.9500
C93 H93A 0.9500
C94 C99 1.331(19)
C94 C95 1.440(18)
C95 C96 1.38(2)
C95 H95A 0.9500
C96 C97 1.36(2)
C96 H96A 0.9500
C97 C98 1.35(2)
C97 H97A 0.9500
C98 C99 1.36(2)
C98 H98A 0.9500
C99 H99A 0.9500
C100 C101 1.44(2)
C100 H10B 0.9900
C100 H10C 0.9900
C101 C102 1.51(2)
C101 H10D 0.9900
C101 H10E 0.9900
C102 C103 1.547(19)
C102 H10F 0.9900
C102 H10G 0.9900
C103 H10H 0.9900
C103 H10I 0.9900
U2 O9 1.818(12)
U2 O6 2.072(8)
U2 O7 2.130(8)
U2 O8 2.141(9)
U2 O10 2.398(10)
O6 C104 1.388(14)
O7 C137 1.371(13)
O8 C170 1.383(14)
O10 C203 1.26(2)
O10 C206 1.56(2)
C104 C109 1.411(17)
C104 C105 1.445(17)
C105 C106 1.351(17)
C105 C124 1.495(17)
C106 C107 1.368(17)
C106 H10J 0.9500
C107 C108 1.405(17)
C107 C123 1.552(17)
C108 C109 1.355(17)
C108 H10K 0.9500
C109 C110 1.555(17)
C110 C117 1.492(17)
C110 C111 1.538(18)
C110 H11B 1.0000
C111 C112 1.389(17)
C111 C116 1.395(17)
C112 C113 1.356(18)
C112 H11C 0.9500
C113 C114 1.380(19)
C113 H11D 0.9500
C114 C115 1.37(2)
C114 H11E 0.9500
C115 C116 1.40(2)
C115 H11F 0.9500
C116 H11G 0.9500
C117 C122 1.395(17)
C117 C118 1.409(17)
C118 C119 1.409(18)
C118 H11I 0.9500
C119 C120 1.34(2)
C119 H11J 0.9500
C120 C121 1.390(19)
C120 H12B 0.9500
C121 C122 1.356(18)
C121 H12C 0.9500
C122 H12D 0.9500
C123 H12E 0.9800
C123 H12F 0.9800
C123 H12G 0.9800
C124 C125 1.50(2)
C124 C131 1.512(18)
C124 H12H 1.0000
C125 C126 1.380(19)
C125 C130 1.44(2)
C126 C127 1.42(2)
C126 H12I 0.9500
C127 C128 1.35(2)
C127 H12K 0.9500
C128 C129 1.38(2)
C128 H12L 0.9500
C129 C130 1.36(2)
C129 H12M 0.9500
C130 H13B 0.9500
C131 C132 1.39(2)
C131 C136 1.41(2)
C132 C133 1.43(2)
C132 H13C 0.9500
C133 C134 1.38(2)
C133 H13D 0.9500
C134 C135 1.40(2)
C134 H13E 0.9500
C135 C136 1.30(2)
C135 H13F 0.9500
C136 H13G 0.9500
C137 C142 1.405(16)
C137 C138 1.404(16)
C138 C139 1.388(16)
C138 C157 1.519(17)
C139 C140 1.400(17)
C139 H13H 0.9500
C140 C141 1.369(17)
C140 C156 1.525(16)
C141 C142 1.408(16)
C141 H14A 0.9500
C142 C143 1.518(16)
C143 C144 1.523(17)
C143 C150 1.543(16)
C143 H14B 1.0000
C144 C145 1.384(18)
C144 C149 1.428(19)
C145 C146 1.368(18)
C145 H14C 0.9500
C146 C147 1.41(2)
C146 H14D 0.9500
C147 C148 1.38(2)
C147 H14E 0.9500
C148 C149 1.40(2)
C148 H14F 0.9500
C149 H14G 0.9500
C150 C151 1.340(17)
C150 C155 1.400(18)
C151 C152 1.396(18)
C151 H15B 0.9500
C152 C153 1.361(19)
C152 H15C 0.9500
C153 C154 1.38(2)
C153 H15D 0.9500
C154 C155 1.420(19)
C154 H15E 0.9500
C155 H15F 0.9500
C156 H15G 0.9800
C156 H15H 0.9800
C156 H15I 0.9800
C157 C158 1.490(17)
C157 C164 1.553(16)
C157 H15J 1.0000
C158 C163 1.396(17)
C158 C159 1.417(17)
C159 C160 1.358(18)
C159 H15K 0.9500
C160 C161 1.383(18)
C160 H16B 0.9500
C161 C162 1.390(19)
C161 H16C 0.9500
C162 C163 1.379(18)
C162 H16D 0.9500
C163 H16E 0.9500
C164 C165 1.344(17)
C164 C169 1.373(17)
C165 C166 1.399(18)
C165 H16F 0.9500
C166 C167 1.353(19)
C166 H16G 0.9500
C167 C168 1.390(17)
C167 H16H 0.9500
C168 C169 1.394(17)
C168 H16I 0.9500
C169 H16J 0.9500
C170 C171 1.398(18)
C170 C175 1.404(17)
C171 C172 1.380(17)
C171 C190 1.514(17)
C172 C173 1.386(17)
C172 H17B 0.9500
C173 C174 1.401(18)
C173 C189 1.525(16)
C174 C175 1.416(18)
C174 H17C 0.9500
C175 C176 1.505(18)
C176 C177 1.539(18)
C176 C183 1.55(2)
C176 H17D 1.0000
C177 C178 1.357(17)
C177 C182 1.422(17)
C178 C179 1.368(19)
C178 H17E 0.9500
C179 C180 1.37(2)
C179 H17F 0.9500
C180 C181 1.379(19)
C180 H18B 0.9500
C181 C182 1.390(18)
C181 H18C 0.9500
C182 H18D 0.9500
C183 C188 1.36(2)
C183 C184 1.37(2)
C184 C185 1.40(2)
C184 H18E 0.9500
C185 C186 1.37(2)
C185 H18F 0.9500
C186 C187 1.34(2)
C186 H18G 0.9500
C187 C188 1.42(2)
C187 H18H 0.9500
C188 H18I 0.9500
C189 H18J 0.9800
C189 H18K 0.9800
C189 H18L 0.9800
C190 C197 1.519(16)
C190 C191 1.557(18)
C190 H19B 1.0000
C191 C196 1.377(18)
C191 C192 1.388(17)
C192 C193 1.359(19)
C192 H19C 0.9500
C193 C194 1.39(2)
C193 H19D 0.9500
C194 C195 1.351(19)
C194 H19E 0.9500
C195 C196 1.369(18)
C195 H19F 0.9500
C196 H19G 0.9500
C197 C202 1.368(17)
C197 C198 1.408(17)
C198 C199 1.393(16)
C198 H19H 0.9500
C199 C200 1.353(18)
C199 H19I 0.9500
C200 C201 1.39(2)
C200 H20D 0.9500
C201 C202 1.377(17)
C201 H20E 0.9500
C202 H20F 0.9500
C203 C204 1.57(3)
C203 H20G 0.9900
C203 H20H 0.9900
C204 C205 1.55(3)
C204 H20I 0.9900
C204 H20J 0.9900
C205 C206 1.62(3)
C205 H20K 0.9900
C205 H20L 0.9900
C206 H20M 0.9900
C206 H20N 0.9900
C301 C302 1.3900
C301 C306 1.3900
C301 H301 0.9500
C302 C303 1.3900
C302 H302 0.9500
C303 C304 1.3900
C303 H303 0.9500
C304 C305 1.3900
C304 H304 0.9500
C305 C306 1.3900
C305 H305 0.9500
C306 H306 0.9500
C401 C402 1.3900
C401 C406 1.3900
C401 H401 0.9500
C402 C403 1.3900
C402 H402 0.9500
C403 C404 1.3900
C403 H403 0.9500
C404 C405 1.3900
C404 H404 0.9500
C405 C406 1.3900
C405 H405 0.9500
C406 H406 0.9500
C501 C502 1.3900
C501 C506 1.3900
C501 H501 0.9500
C502 C503 1.3900
C502 H502 0.9500
C503 C504 1.3900
C503 H503 0.9500
C504 C505 1.3900
C504 H504 0.9500
C505 C506 1.3900
C505 H505 0.9500
C506 H506 0.9500
C601 C602 1.538(9)
C601 H60B 0.9800
C601 H60C 0.9800
C601 H60D 0.9800
C602 C603 1.539(9)
C602 H60E 0.9900
C602 H60F 0.9900
C603 C604 1.537(10)
C603 H60G 0.9900
C603 H60H 0.9900
C604 C605 1.541(9)
C604 H60I 0.9900
C604 H60J 0.9900
C605 C606 1.536(9)
C605 H60K 0.9900
C605 H60L 0.9900
C606 H60M 0.9874
C606 H60N 0.9874
C606 H60O 0.9875
C611 C612 1.3900
C611 C616 1.3900
C611 H611 0.9500
C612 C613 1.3900
C612 H612 0.9500
C613 C614 1.3900
C613 H613 0.9500
C614 C615 1.3900
C614 H614 0.9500
C615 C616 1.3900
C615 H615 0.9500
C616 H616 0.9500

loop_
_geom_torsion_atom_site_label_1
_geom_torsion_atom_site_label_2
_geom_torsion_atom_site_label_3
_geom_torsion_atom_site_label_4
_geom_torsion
O4 U1 O1 C1 -52(2)
O3 U1 O1 C1 147.7(15)
O2 U1 O1 C1 49.2(15)
O5 U1 O1 C1 -127.0(15)
O4 U1 O2 C34 86(2)
O1 U1 O2 C34 -75(2)
O3 U1 O2 C34 -175(2)
O5 U1 O2 C34 69(4)
O4 U1 O3 C67 41(4)
O1 U1 O3 C67 -146(4)
O2 U1 O3 C67 -54(4)
O5 U1 O3 C67 120(4)
O4 U1 O5 C103 -134.4(11)
O1 U1 O5 C103 26.7(11)
O3 U1 O5 C103 126.0(11)
O2 U1 O5 C103 -118(3)
O4 U1 O5 C100 39.4(11)
O1 U1 O5 C100 -159.5(11)
O3 U1 O5 C100 -60.2(11)
O2 U1 O5 C100 56(3)
U1 O1 C1 C6 21(2)
U1 O1 C1 C2 -160.4(11)
C6 C1 C2 C3 1.0(17)
O1 C1 C2 C3 -177.2(10)
C6 C1 C2 C21 178.6(11)
O1 C1 C2 C21 0.4(17)
C1 C2 C3 C4 0.5(18)
C21 C2 C3 C4 -177.1(11)
C2 C3 C4 C5 -1.7(19)
C2 C3 C4 C20 -178.1(11)
C3 C4 C5 C6 1.4(18)
C20 C4 C5 C6 177.8(11)
O1 C1 C6 C5 176.8(10)
C2 C1 C6 C5 -1.3(18)
O1 C1 C6 C7 0.1(17)
C2 C1 C6 C7 -178.0(10)
C4 C5 C6 C1 0.1(18)
C4 C5 C6 C7 176.6(11)
C1 C6 C7 C8 71.0(14)
C5 C6 C7 C8 -105.7(13)
C1 C6 C7 C14 -162.0(11)
C5 C6 C7 C14 21.3(16)
C6 C7 C8 C13 -146.6(11)
C14 C7 C8 C13 85.7(14)
C6 C7 C8 C9 40.6(16)
C14 C7 C8 C9 -87.2(13)
C13 C8 C9 C10 -0.1(19)
C7 C8 C9 C10 172.8(12)
C8 C9 C10 C11 0(2)
C9 C10 C11 C12 -2(2)
C10 C11 C12 C13 4(2)
C9 C8 C13 C12 2.0(19)
C7 C8 C13 C12 -171.1(12)
C11 C12 C13 C8 -4(2)
C8 C7 C14 C15 12.8(16)
C6 C7 C14 C15 -114.3(13)
C8 C7 C14 C19 -162.8(12)
C6 C7 C14 C19 70.2(14)
C19 C14 C15 C16 -1(2)
C7 C14 C15 C16 -176.7(12)
C14 C15 C16 C17 2(2)
C15 C16 C17 C18 -1(2)
C16 C17 C18 C19 0(2)
C15 C14 C19 C18 0.8(19)
C7 C14 C19 C18 176.4(11)
C17 C18 C19 C14 0(2)
C3 C2 C21 C22 -48.2(14)
C1 C2 C21 C22 134.3(11)
C3 C2 C21 C28 83.0(13)
C1 C2 C21 C28 -94.5(13)
C28 C21 C22 C23 153.9(11)
C2 C21 C22 C23 -77.6(14)
C28 C21 C22 C27 -27.2(16)
C2 C21 C22 C27 101.3(13)
C27 C22 C23 C24 -0.9(19)
C21 C22 C23 C24 178.1(12)
C22 C23 C24 C25 1(2)
C23 C24 C25 C26 -1(2)
C24 C25 C26 C27 1(2)
C25 C26 C27 C22 -1.5(19)
C23 C22 C27 C26 1.3(17)
C21 C22 C27 C26 -177.7(11)
C22 C21 C28 C33 143.1(11)
C2 C21 C28 C33 15.2(15)
C22 C21 C28 C29 -38.1(15)
C2 C21 C28 C29 -166.0(10)
C33 C28 C29 C30 -0.2(17)
C21 C28 C29 C30 -179.1(11)
C28 C29 C30 C31 -0.5(18)
C29 C30 C31 C32 0.1(18)
C30 C31 C32 C33 0.9(18)
C29 C28 C33 C32 1.3(17)
C21 C28 C33 C32 -179.8(11)
C31 C32 C33 C28 -1.6(18)
U1 O2 C34 C39 110(2)
U1 O2 C34 C35 -71(3)
C39 C34 C35 C36 -7.5(18)
O2 C34 C35 C36 173.7(11)
C39 C34 C35 C54 170.7(12)
O2 C34 C35 C54 -8.1(18)
C34 C35 C36 C37 0(2)
C54 C35 C36 C37 -178.3(13)
C35 C36 C37 C38 6(2)
C35 C36 C37 C53 -175.8(13)
C36 C37 C38 C39 -4(2)
C53 C37 C38 C39 177.9(13)
C37 C38 C39 C34 -4(2)
C37 C38 C39 C40 177.8(12)
O2 C34 C39 C38 -171.4(11)
C35 C34 C39 C38 9.8(19)
O2 C34 C39 C40 6.7(18)
C35 C34 C39 C40 -172.0(11)
C38 C39 C40 C41 24.2(17)
C34 C39 C40 C41 -154.0(11)
C38 C39 C40 C47 -106.3(14)
C34 C39 C40 C47 75.5(14)
C47 C40 C41 C46 13.0(19)
C39 C40 C41 C46 -113.9(14)
C47 C40 C41 C42 -168.4(13)
C39 C40 C41 C42 64.8(16)
C46 C41 C42 C43 1(2)
C40 C41 C42 C43 -178.0(14)
C41 C42 C43 C44 -1(3)
C42 C43 C44 C45 -1(3)
C43 C44 C45 C46 3(2)
C42 C41 C46 C45 1(2)
C40 C41 C46 C45 -179.8(13)
C44 C45 C46 C41 -3(2)
C41 C40 C47 C48 -70.9(16)
C39 C40 C47 C48 59.3(15)
C41 C40 C47 C52 106.9(14)
C39 C40 C47 C52 -122.9(12)
C52 C47 C48 C49 -4(2)
C40 C47 C48 C49 174.3(12)
C47 C48 C49 C50 2(2)
C48 C49 C50 C51 1(2)
C49 C50 C51 C52 -2.0(19)
C50 C51 C52 C47 0.1(19)
C48 C47 C52 C51 2.6(18)
C40 C47 C52 C51 -175.3(11)
C36 C35 C54 C55 -84.0(15)
C34 C35 C54 C55 97.9(15)
C36 C35 C54 C61 49.2(18)
C34 C35 C54 C61 -128.9(14)
C35 C54 C55 C60 -157.1(13)
C61 C54 C55 C60 70.7(18)
C35 C54 C55 C56 21.4(18)
C61 C54 C55 C56 -110.8(16)
C60 C55 C56 C57 -3(2)
C54 C55 C56 C57 178.8(13)
C55 C56 C57 C58 3(2)
C56 C57 C58 C59 -2(2)
C57 C58 C59 C60 2(2)
C58 C59 C60 C55 -2(3)
C56 C55 C60 C59 2(2)
C54 C55 C60 C59 -179.0(14)
C55 C54 C61 C66 -144.7(17)
C35 C54 C61 C66 80(2)
C55 C54 C61 C62 41(2)
C35 C54 C61 C62 -94.6(17)
C66 C61 C62 C63 2(3)
C54 C61 C62 C63 176.7(16)
C61 C62 C63 C64 4(3)
C62 C63 C64 C65 -7(3)
C63 C64 C65 C66 3(3)
C64 C65 C66 C61 4(3)
C62 C61 C66 C65 -6(3)
C54 C61 C66 C65 179.1(18)
U1 O3 C67 C72 178(4)
U1 O3 C67 C68 -4(5)
O3 C67 C68 C69 176.2(12)
C72 C67 C68 C69 -5.8(19)
O3 C67 C68 C87 -2.8(18)
C72 C67 C68 C87 175.3(12)
C67 C68 C69 C70 5(2)
C87 C68 C69 C70 -175.9(12)
C68 C69 C70 C71 -2(2)
C68 C69 C70 C86 180.0(13)
C69 C70 C71 C72 1(2)
C86 C70 C71 C72 178.3(13)
C70 C71 C72 C67 -2(2)
C70 C71 C72 C73 178.6(12)
O3 C67 C72 C71 -178.0(12)
C68 C67 C72 C71 4.0(19)
O3 C67 C72 C73 1.8(19)
C68 C67 C72 C73 -176.2(11)
C71 C72 C73 C74 -92.3(14)
C67 C72 C73 C74 87.9(14)
C71 C72 C73 C80 34.8(16)
C67 C72 C73 C80 -145.0(12)
C80 C73 C74 C79 74.7(14)
C72 C73 C74 C79 -158.8(11)
C80 C73 C74 C75 -101.8(14)
C72 C73 C74 C75 24.6(17)
C79 C74 C75 C76 0(2)
C73 C74 C75 C76 177.0(12)
C74 C75 C76 C77 -2(2)
C75 C76 C77 C78 1(2)
C76 C77 C78 C79 1(2)
C77 C78 C79 C74 -2(2)
C75 C74 C79 C78 2(2)
C73 C74 C79 C78 -175.0(12)
C74 C73 C80 C85 -157.2(11)
C72 C73 C80 C85 76.3(13)
C74 C73 C80 C81 20.6(16)
C72 C73 C80 C81 -105.9(13)
C85 C80 C81 C82 -1.5(19)
C73 C80 C81 C82 -179.3(12)
C80 C81 C82 C83 3(2)
C81 C82 C83 C84 -2(2)
C82 C83 C84 C85 -1(2)
C83 C84 C85 C80 2(2)
C81 C80 C85 C84 -1.1(18)
C73 C80 C85 C84 176.7(11)
C69 C68 C87 C88 -36.0(17)
C67 C68 C87 C88 143.0(12)
C69 C68 C87 C94 91.5(15)
C67 C68 C87 C94 -89.5(14)
C94 C87 C88 C89 146.1(13)
C68 C87 C88 C89 -85.8(15)
C94 C87 C88 C93 -31.0(17)
C68 C87 C88 C93 97.1(15)
C93 C88 C89 C90 2(2)
C87 C88 C89 C90 -175.5(13)
C88 C89 C90 C91 -1(2)
C89 C90 C91 C92 -1(2)
C90 C91 C92 C93 2(2)
C89 C88 C93 C92 -1(2)
C87 C88 C93 C92 176.6(13)
C91 C92 C93 C88 -1(2)
C88 C87 C94 C99 104.8(15)
C68 C87 C94 C99 -22.8(19)
C88 C87 C94 C95 -69.7(15)
C68 C87 C94 C95 162.7(12)
C99 C94 C95 C96 2(2)
C87 C94 C95 C96 176.5(14)
C94 C95 C96 C97 0(3)
C95 C96 C97 C98 -2(3)
C96 C97 C98 C99 2(3)
C95 C94 C99 C98 -2(2)
C87 C94 C99 C98 -176.4(14)
C97 C98 C99 C94 0(3)
C103 O5 C100 C101 5(2)
U1 O5 C100 C101 -170.0(14)
O5 C100 C101 C102 12(2)
C100 C101 C102 C103 -22(2)
C100 O5 C103 C102 -19.2(16)
U1 O5 C103 C102 154.9(9)
C101 C102 C103 O5 25.5(17)
O9 U2 O6 C104 45(2)
O7 U2 O6 C104 -58(2)
O8 U2 O6 C104 -153(2)
O10 U2 O6 C104 120(2)
O9 U2 O7 C137 60.1(19)
O6 U2 O7 C137 -155.8(18)
O8 U2 O7 C137 -59.7(18)
O10 U2 O7 C137 30(3)
O9 U2 O8 C170 -36(2)
O6 U2 O8 C170 156(2)
O7 U2 O8 C170 57(2)
O10 U2 O8 C170 -113(2)
O9 U2 O10 C203 -176.1(19)
O6 U2 O10 C203 40.1(18)
O7 U2 O10 C203 -146(2)
O8 U2 O10 C203 -55.3(18)
O9 U2 O10 C206 -4.8(13)
O6 U2 O10 C206 -148.6(13)
O7 U2 O10 C206 25(3)
O8 U2 O10 C206 116.0(13)
U2 O6 C104 C109 -175.4(14)
U2 O6 C104 C105 1(3)
O6 C104 C105 C106 179.4(12)
C109 C104 C105 C106 -4.1(19)
O6 C104 C105 C124 -0.3(18)
C109 C104 C105 C124 176.3(12)
C104 C105 C106 C107 -1(2)
C124 C105 C106 C107 178.8(12)
C105 C106 C107 C108 4(2)
C105 C106 C107 C123 -178.1(12)
C106 C107 C108 C109 -1.6(19)
C123 C107 C108 C109 -179.7(12)
C107 C108 C109 C104 -4(2)
C107 C108 C109 C110 173.7(11)
O6 C104 C109 C108 -177.3(12)
C105 C104 C109 C108 6(2)
O6 C104 C109 C110 5.4(18)
C105 C104 C109 C110 -171.0(11)
C108 C109 C110 C117 -92.3(15)
C104 C109 C110 C117 85.0(14)
C108 C109 C110 C111 33.7(16)
C104 C109 C110 C111 -149.0(12)
C117 C110 C111 C112 30.1(17)
C109 C110 C111 C112 -95.1(14)
C117 C110 C111 C116 -153.6(11)
C109 C110 C111 C116 81.2(14)
C116 C111 C112 C113 3(2)
C110 C111 C112 C113 179.1(12)
C111 C112 C113 C114 1(2)
C112 C113 C114 C115 -2(2)
C113 C114 C115 C116 -1(2)
C112 C111 C116 C115 -5.0(19)
C110 C111 C116 C115 178.5(12)
C114 C115 C116 C111 4(2)
C111 C110 C117 C122 67.6(16)
C109 C110 C117 C122 -167.0(12)
C111 C110 C117 C118 -113.5(13)
C109 C110 C117 C118 11.9(17)
C122 C117 C118 C119 1.1(18)
C110 C117 C118 C119 -177.8(12)
C117 C118 C119 C120 0(2)
C118 C119 C120 C121 -3(2)
C119 C120 C121 C122 3(2)
C120 C121 C122 C117 -2(2)
C118 C117 C122 C121 0(2)
C110 C117 C122 C121 178.6(14)
C106 C105 C124 C125 113.1(16)
C104 C105 C124 C125 -67.2(16)
C106 C105 C124 C131 -18.0(19)
C104 C105 C124 C131 161.6(12)
C105 C124 C125 C126 3(2)
C131 C124 C125 C126 133.3(16)
C105 C124 C125 C130 -172.0(13)
C131 C124 C125 C130 -41.8(19)
C130 C125 C126 C127 -1(2)
C124 C125 C126 C127 -176.6(15)
C125 C126 C127 C128 0(3)
C126 C127 C128 C129 2(3)
C127 C128 C129 C130 -2(3)
C128 C129 C130 C125 1(3)
C126 C125 C130 C129 1(3)
C124 C125 C130 C129 176.3(16)
C105 C124 C131 C132 -89.0(15)
C125 C124 C131 C132 138.3(14)
C105 C124 C131 C136 87.5(16)
C125 C124 C131 C136 -45.2(17)
C136 C131 C132 C133 0(2)
C124 C131 C132 C133 176.3(12)
C131 C132 C133 C134 2(2)
C132 C133 C134 C135 -3(3)
C133 C134 C135 C136 1(3)
C134 C135 C136 C131 1(2)
C132 C131 C136 C135 -1(2)
C124 C131 C136 C135 -178.0(14)
U2 O7 C137 C142 -78(2)
U2 O7 C137 C138 98.9(19)
O7 C137 C138 C139 -177.0(11)
C142 C137 C138 C139 0.2(19)
O7 C137 C138 C157 9.7(18)
C142 C137 C138 C157 -173.1(11)
C137 C138 C139 C140 0(2)
C157 C138 C139 C140 172.9(11)
C138 C139 C140 C141 -1.4(19)
C138 C139 C140 C156 179.1(12)
C139 C140 C141 C142 3.0(19)
C156 C140 C141 C142 -177.5(11)
O7 C137 C142 C141 178.4(11)
C138 C137 C142 C141 1.4(18)
O7 C137 C142 C143 -7.1(18)
C138 C137 C142 C143 175.9(11)
C140 C141 C142 C137 -3.0(19)
C140 C141 C142 C143 -177.4(11)
C137 C142 C143 C144 108.7(13)
C141 C142 C143 C144 -76.9(15)
C137 C142 C143 C150 -122.9(12)
C141 C142 C143 C150 51.5(14)
C142 C143 C144 C145 25.1(18)
C150 C143 C144 C145 -102.3(14)
C142 C143 C144 C149 -156.8(12)
C150 C143 C144 C149 75.8(15)
C149 C144 C145 C146 -1(2)
C143 C144 C145 C146 177.0(13)
C144 C145 C146 C147 3(2)
C145 C146 C147 C148 -2(2)
C146 C147 C148 C149 0(3)
C147 C148 C149 C144 2(2)
C145 C144 C149 C148 -1(2)
C143 C144 C149 C148 -179.6(13)
C142 C143 C150 C151 68.7(15)
C144 C143 C150 C151 -161.0(12)
C142 C143 C150 C155 -103.5(13)
C144 C143 C150 C155 26.9(17)
C155 C150 C151 C152 -4(2)
C143 C150 C151 C152 -176.1(12)
C150 C151 C152 C153 3(2)
C151 C152 C153 C154 -2(2)
C152 C153 C154 C155 2(2)
C151 C150 C155 C154 3(2)
C143 C150 C155 C154 175.8(12)
C153 C154 C155 C150 -3(2)
C139 C138 C157 C158 -98.3(13)
C137 C138 C157 C158 74.8(15)
C139 C138 C157 C164 31.2(17)
C137 C138 C157 C164 -155.6(11)
C138 C157 C158 C163 49.1(16)
C164 C157 C158 C163 -80.3(15)
C138 C157 C158 C159 -131.9(12)
C164 C157 C158 C159 98.7(14)
C163 C158 C159 C160 2.0(19)
C157 C158 C159 C160 -177.1(11)
C158 C159 C160 C161 0(2)
C159 C160 C161 C162 -1.9(19)
C160 C161 C162 C163 1(2)
C161 C162 C163 C158 1(2)
C159 C158 C163 C162 -2.6(19)
C157 C158 C163 C162 176.5(12)
C158 C157 C164 C165 19.9(17)
C138 C157 C164 C165 -107.4(14)
C158 C157 C164 C169 -159.4(12)
C138 C157 C164 C169 73.3(15)
C169 C164 C165 C166 0(2)
C157 C164 C165 C166 -178.8(12)
C164 C165 C166 C167 1(2)
C165 C166 C167 C168 1(2)
C166 C167 C168 C169 -3(2)
C165 C164 C169 C168 -3(2)
C157 C164 C169 C168 176.7(11)
C167 C168 C169 C164 4(2)
U2 O8 C170 C171 -166.2(15)
U2 O8 C170 C175 13(3)
O8 C170 C171 C172 -178.8(10)
C175 C170 C171 C172 1.9(18)
O8 C170 C171 C190 -2.4(18)
C175 C170 C171 C190 178.3(11)
C170 C171 C172 C173 -2.7(18)
C190 C171 C172 C173 -179.1(11)
C171 C172 C173 C174 2.4(19)
C171 C172 C173 C189 -178.2(11)
C172 C173 C174 C175 -1.3(18)
C189 C173 C174 C175 179.3(11)
O8 C170 C175 C174 179.8(11)
C171 C170 C175 C174 -0.9(19)
O8 C170 C175 C176 5.0(19)
C171 C170 C175 C176 -175.7(12)
C173 C174 C175 C170 0.6(19)
C173 C174 C175 C176 175.7(12)
C170 C175 C176 C177 -146.8(13)
C174 C175 C176 C177 38.3(18)
C170 C175 C176 C183 80.2(17)
C174 C175 C176 C183 -94.6(15)
C175 C176 C177 C178 -124.7(14)
C183 C176 C177 C178 7.8(19)
C175 C176 C177 C182 56.8(16)
C183 C176 C177 C182 -170.8(12)
C182 C177 C178 C179 0(2)
C176 C177 C178 C179 -178.4(12)
C177 C178 C179 C180 0(2)
C178 C179 C180 C181 -1(2)
C179 C180 C181 C182 2(2)
C180 C181 C182 C177 -2(2)
C178 C177 C182 C181 1(2)
C176 C177 C182 C181 179.2(12)
C175 C176 C183 C188 -163.0(15)
C177 C176 C183 C188 64.5(19)
C175 C176 C183 C184 20.3(18)
C177 C176 C183 C184 -112.2(13)
C188 C183 C184 C185 -1.3(17)
C176 C183 C184 C185 175.5(14)
C183 C184 C185 C186 -0.2(17)
C184 C185 C186 C187 -8(3)
C185 C186 C187 C188 17(3)
C184 C183 C188 C187 10(2)
C176 C183 C188 C187 -166.7(16)
C186 C187 C188 C183 -18(3)
C172 C171 C190 C197 73.6(15)
C170 C171 C190 C197 -102.7(14)
C172 C171 C190 C191 -52.5(15)
C170 C171 C190 C191 131.2(12)
C171 C190 C191 C196 92.0(14)
C197 C190 C191 C196 -33.5(16)
C171 C190 C191 C192 -83.7(14)
C197 C190 C191 C192 150.7(11)
C196 C191 C192 C193 2.2(19)
C190 C191 C192 C193 178.3(12)
C191 C192 C193 C194 -2(2)
C192 C193 C194 C195 2(2)
C193 C194 C195 C196 -1(2)
C194 C195 C196 C191 1.0(19)
C192 C191 C196 C195 -1.5(18)
C190 C191 C196 C195 -177.2(11)
C171 C190 C197 C202 17.1(18)
C191 C190 C197 C202 140.8(13)
C171 C190 C197 C198 -165.8(11)
C191 C190 C197 C198 -42.1(16)
C202 C197 C198 C199 -2.5(18)
C190 C197 C198 C199 -179.9(12)
C197 C198 C199 C200 2.7(19)
C198 C199 C200 C201 -1(2)
C199 C200 C201 C202 -2(2)
C198 C197 C202 C201 0(2)
C190 C197 C202 C201 177.5(13)
C200 C201 C202 C197 2(2)
C206 O10 C203 C204 -22(3)
U2 O10 C203 C204 149.8(13)
O10 C203 C204 C205 46(2)
C203 C204 C205 C206 -49.9(19)
C203 O10 C206 C205 -12(2)
U2 O10 C206 C205 175.4(11)
C204 C205 C206 O10 41.0(19)
C306 C301 C302 C303 0.0
C301 C302 C303 C304 0.0
C302 C303 C304 C305 0.0
C303 C304 C305 C306 0.0
C304 C305 C306 C301 0.0
C302 C301 C306 C305 0.0
C406 C401 C402 C403 0.0
C401 C402 C403 C404 0.0
C402 C403 C404 C405 0.0
C403 C404 C405 C406 0.0
C404 C405 C406 C401 0.0
C402 C401 C406 C405 0.0
C506 C501 C502 C503 0.0
C501 C502 C503 C504 0.0
C502 C503 C504 C505 0.0
C503 C504 C505 C506 0.0
C504 C505 C506 C501 0.0
C502 C501 C506 C505 0.0
C601 C602 C603 C604 -82(5)
C602 C603 C604 C605 168(3)
C603 C604 C605 C606 99(5)
C616 C611 C612 C613 0.0
C611 C612 C613 C614 0.0
C612 C613 C614 C615 0.0
C613 C614 C615 C616 0.0
C614 C615 C616 C611 0.0
C612 C611 C616 C615 0.0
